data_4515886
loop_
_publ_author_name
'Berti, Beatrice'
'Ciabatti, Iacopo'
'Femoni, Cristina'
'Iapalucci, Maria Carmela'
'Zacchini, Stefano'

_publ_section_title
;
 Cluster Core Isomerism Induced by Crystal Packing Effects in the
 [HCo<sub>15</sub>Pd<sub>9</sub>C<sub>3</sub>(CO)<sub>38</sub>]<sup>2-</sup>
 Molecular Nanocluster.
;
_journal_issue 10
_journal_name_full 'ACS omega'
_journal_page_first 13239
_journal_page_last 13250
_journal_paper_doi 10.1021/acsomega.8b02109
_journal_volume 3
_journal_year 2018
_chemical_formula_sum 'C68 H46 Cl2 Co15 N2 O38 Pd9'
_chemical_formula_weight 3411.52
_space_group_crystal_system monoclinic
_space_group_IT_number 14
_space_group_name_Hall '-P 2ybc'
_space_group_name_H-M_alt 'P 1 21/c 1'
_atom_sites_solution_hydrogens geom
_audit_creation_method SHELXL-2014/7
_cell_angle_alpha 90
_cell_angle_beta 98.141(3)
_cell_angle_gamma 90
_cell_formula_units_Z 4
_cell_length_a 12.9658(7)
_cell_length_b 36.928(2)
_cell_length_c 18.5192(10)
_cell_measurement_reflns_used 9768
_cell_measurement_temperature 100(2)
_cell_measurement_theta_max 28.8055
_cell_measurement_theta_min 2.206
_cell_volume 8777.7(8)
_computing_cell_refinement 'APEX2 (Bruker AXS, 2006)'
_computing_data_collection 'APEX2 (Bruker AXS, 2006)'
_computing_data_reduction 'SAINT (Bruker AXS, 2004)'
_computing_molecular_graphics 'SCHAKAL99 (Keller, 1999)'
_computing_publication_material 'XCIF (Bruker AXS, 2001)'
_computing_structure_refinement 'SHELXL-2014/7 (Sheldrick, 2014)'
_computing_structure_solution 'SHELXL-2014/7 (Sheldrick, 2014)'
_diffrn_ambient_temperature 100(2)
_diffrn_measured_fraction_theta_full 0.999
_diffrn_measured_fraction_theta_max 0.999
_diffrn_measurement_device_type 'CCD area detector'
_diffrn_measurement_method 'phi and omega scans'
_diffrn_radiation_monochromator graphite
_diffrn_radiation_source 'fine-focus sealed tube'
_diffrn_radiation_type MoK\a
_diffrn_radiation_wavelength 0.71073
_diffrn_reflns_av_R_equivalents 0.0542
_diffrn_reflns_av_unetI/netI 0.0349
_diffrn_reflns_Laue_measured_fraction_full 0.999
_diffrn_reflns_Laue_measured_fraction_max 0.999
_diffrn_reflns_limit_h_max 16
_diffrn_reflns_limit_h_min -16
_diffrn_reflns_limit_k_max 47
_diffrn_reflns_limit_k_min -47
_diffrn_reflns_limit_l_max 23
_diffrn_reflns_limit_l_min -23
_diffrn_reflns_number 142118
_diffrn_reflns_point_group_measured_fraction_full 0.999
_diffrn_reflns_point_group_measured_fraction_max 0.999
_diffrn_reflns_theta_full 25.242
_diffrn_reflns_theta_max 26.999
_diffrn_reflns_theta_min 1.240
_exptl_absorpt_coefficient_mu 4.686
_exptl_absorpt_correction_T_max 0.4320
_exptl_absorpt_correction_T_min 0.1332
_exptl_absorpt_correction_type empirical
_exptl_absorpt_process_details
;
 Data were corrected for Lorentz polarization and absorption
 effects (empirical absorption corrections SADABS).
 R(int) = 0.1514 (selected reflections only, before parameter refinement)
 R(int) = 0.0655 (selected reflections only, after parameter refinement)
;
_exptl_crystal_colour black
_exptl_crystal_density_diffrn 2.582
_exptl_crystal_description needle
_exptl_crystal_F_000 6500
_exptl_crystal_size_max 0.220
_exptl_crystal_size_mid 0.150
_exptl_crystal_size_min 0.120
_refine_diff_density_max 1.524
_refine_diff_density_min -1.907
_refine_diff_density_rms 0.150
_refine_ls_extinction_method none
_refine_ls_goodness_of_fit_ref 1.065
_refine_ls_hydrogen_treatment constr
_refine_ls_matrix_type full
_refine_ls_number_parameters 1256
_refine_ls_number_reflns 19163
_refine_ls_number_restraints 6
_refine_ls_restrained_S_all 1.065
_refine_ls_R_factor_all 0.0396
_refine_ls_R_factor_gt 0.0303
_refine_ls_shift/su_max 0.002
_refine_ls_shift/su_mean 0.000
_refine_ls_structure_factor_coef Fsqd
_refine_ls_weighting_details 'w=1/[\s^2^(Fo^2^)+(0.0240P)^2^+31.0086P] where P=(Fo^2^+2Fc^2^)/3'
_refine_ls_weighting_scheme calc
_refine_ls_wR_factor_gt 0.0678
_refine_ls_wR_factor_ref 0.0724
_reflns_Friedel_coverage 0.000
_reflns_number_gt 16433
_reflns_number_total 19163
_reflns_threshold_expression 'I > 2\s(I)'
_cod_data_source_file ao8b02109_si_001.cif
_cod_data_source_block 3
_cod_original_sg_symbol_H-M 'P 21/c'
_cod_database_code 4515886
_shelx_shelxl_version_number 2014/7
_shelx_space_group_comment
;
The symmetry employed for this shelxl refinement is uniquely defined
by the following loop, which should always be used as a source of
symmetry information in preference to the above space-group names.
They are only intended as comments.
;
_shelx_estimated_absorpt_t_min 0.425
_shelx_estimated_absorpt_t_max 0.603

loop_
_space_group_symop_operation_xyz
'x, y, z'
'-x, y+1/2, -z+1/2'
'-x, -y, -z'
'x, -y-1/2, z-1/2'

loop_
_atom_site_label
_atom_site_type_symbol
_atom_site_fract_x
_atom_site_fract_y
_atom_site_fract_z
_atom_site_U_iso_or_equiv
_atom_site_adp_type
_atom_site_occupancy
_atom_site_site_symmetry_order
_atom_site_calc_flag
_atom_site_refinement_flags_posn
_atom_site_refinement_flags_adp
_atom_site_refinement_flags_occupancy
_atom_site_disorder_assembly
_atom_site_disorder_group
Pd1 Pd 1.10667(2) 0.35676(2) 0.22074(2) 0.01210(6) Uani 1 1 d . . . . .
Pd2 Pd 0.95627(2) 0.33352(2) 0.29461(2) 0.01257(6) Uani 1 1 d . . . . .
Pd3 Pd 0.99287(2) 0.40426(2) 0.28518(2) 0.01398(7) Uani 1 1 d . . . . .
Pd4 Pd 0.86027(3) 0.41335(2) 0.15197(2) 0.01650(8) Uani 0.9374(7) 1 d . . P A 1
Pd5 Pd 0.79673(2) 0.34705(2) 0.18327(2) 0.01378(8) Uani 0.9374(7) 1 d . . P A 1
Pd6 Pd 0.95099(2) 0.35531(2) 0.10063(2) 0.01487(8) Uani 0.9374(7) 1 d . . P A 1
Pd7 Pd 0.80404(5) 0.38181(2) 0.33119(3) 0.01472(12) Uani 0.9374(7) 1 d . . P A 1
Pd8 Pd 1.07984(3) 0.42794(2) 0.16361(2) 0.01789(8) Uani 0.9374(7) 1 d . . P A 1
Pd9 Pd 0.99847(4) 0.28973(2) 0.18155(3) 0.01841(11) Uani 0.9374(7) 1 d . . P A 1
Pd41 Pd 0.9473(4) 0.39631(17) 0.1277(3) 0.0230(14) Uani 0.0626(7) 1 d . . P A 2
Pd51 Pd 0.7968(4) 0.3710(2) 0.1981(3) 0.0203(14) Uani 0.0626(7) 1 d . U P A 2
Pd61 Pd 0.9262(4) 0.32537(16) 0.1365(3) 0.0207(13) Uani 0.0626(7) 1 d . . P A 2
Pd71 Pd 0.8215(8) 0.3761(3) 0.3560(5) 0.0168(18) Uani 0.0626(7) 1 d . . P A 2
Pd81 Pd 1.1260(5) 0.43047(14) 0.2004(4) 0.0196(13) Uani 0.0626(7) 1 d . . P A 2
Pd91 Pd 1.0231(8) 0.2888(3) 0.1936(6) 0.01841(11) Uani 0.0626(7) 1 d . . P A 2
Co1 Co 1.11677(4) 0.38452(2) 0.05730(3) 0.01604(12) Uani 1 1 d . . . . .
Co2 Co 1.27271(4) 0.39016(2) 0.17277(3) 0.01528(11) Uani 1 1 d . . . . .
Co3 Co 1.27395(4) 0.32214(2) 0.19243(3) 0.01527(11) Uani 1 1 d . . . . .
Co4 Co 1.11239(4) 0.31241(2) 0.08316(3) 0.01427(11) Uani 1 1 d . . . . .
Co5 Co 1.28127(4) 0.34988(2) 0.06445(3) 0.01539(11) Uani 1 1 d . . . . .
Co6 Co 0.95028(4) 0.26207(2) 0.31669(3) 0.01401(11) Uani 1 1 d . . . . .
Co7 Co 0.80241(4) 0.27515(2) 0.20291(3) 0.01268(11) Uani 1 1 d . . . . .
Co8 Co 0.70910(4) 0.32029(2) 0.28822(3) 0.01247(11) Uani 1 1 d . . . . .
Co9 Co 0.86832(4) 0.30503(2) 0.39896(3) 0.01239(11) Uani 1 1 d . . . . .
Co10 Co 0.75857(4) 0.25476(2) 0.32383(3) 0.01479(11) Uani 1 1 d . . . . .
Co11 Co 0.77269(4) 0.44533(2) 0.25402(3) 0.01834(12) Uani 1 1 d . . . . .
Co12 Co 0.90223(4) 0.44257(2) 0.38182(3) 0.01550(11) Uani 1 1 d . . . . .
Co13 Co 1.05362(4) 0.47197(2) 0.31495(3) 0.02091(13) Uani 1 1 d . . . . .
Co14 Co 0.93778(4) 0.47650(2) 0.19293(3) 0.02025(12) Uani 1 1 d . . . . .
Co15 Co 0.86695(4) 0.49968(2) 0.30888(3) 0.02008(12) Uani 1 1 d . . . . .
C1 C 1.1809(3) 0.35335(11) 0.1322(2) 0.0132(8) Uani 1 1 d . . . . .
C2 C 0.8405(3) 0.29607(10) 0.2964(2) 0.0121(7) Uani 1 1 d . . . . .
C3 C 0.9177(3) 0.45236(11) 0.2828(2) 0.0165(8) Uani 1 1 d . . . . .
C4 C 1.3536(3) 0.36256(12) 0.2470(2) 0.0213(9) Uani 1 1 d . . . . .
C5 C 1.3114(3) 0.43335(12) 0.2109(2) 0.0206(9) Uani 1 1 d . . . . .
C6 C 1.3679(3) 0.39148(12) 0.1024(2) 0.0190(9) Uani 1 1 d . . . . .
C7 C 1.1370(3) 0.43383(12) 0.0649(2) 0.0201(9) Uani 1 1 d . . . . .
C8 C 1.2119(3) 0.37883(12) -0.0136(2) 0.0209(9) Uani 1 1 d . . . . .
C9 C 1.3797(3) 0.33192(13) 0.0161(2) 0.0228(9) Uani 1 1 d . . . . .
C10 C 1.3781(3) 0.29581(12) 0.1648(2) 0.0190(9) Uani 1 1 d . . . . .
C11 C 1.1592(4) 0.30275(12) -0.0022(2) 0.0237(9) Uani 1 1 d . . . . .
C12 C 1.2585(3) 0.29993(12) 0.2762(2) 0.0175(8) Uani 1 1 d . . . . .
C13 C 1.1394(4) 0.26841(13) 0.1274(2) 0.0239(10) Uani 1 1 d . . . . .
C14 C 0.9712(3) 0.30561(12) 0.0464(2) 0.0213(9) Uani 1 1 d . . . . .
C15 C 1.0036(4) 0.38749(12) -0.0113(3) 0.0241(10) Uani 1 1 d . . . . .
C16 C 0.9259(3) 0.33952(12) 0.4588(2) 0.0176(8) Uani 1 1 d . . . . .
C17 C 0.6777(3) 0.35341(11) 0.3572(2) 0.0159(8) Uani 1 1 d . . . . .
C18 C 0.7974(3) 0.28223(11) 0.4611(2) 0.0174(8) Uani 1 1 d . . . . .
C19 C 1.0021(3) 0.27764(11) 0.4131(2) 0.0180(8) Uani 1 1 d . . . . .
C20 C 1.0609(3) 0.23772(12) 0.2960(2) 0.0201(9) Uani 1 1 d . . . . .
C21 C 0.8828(3) 0.21944(12) 0.3388(2) 0.0199(9) Uani 1 1 d . . . . .
C22 C 0.7171(3) 0.23517(12) 0.2284(2) 0.0178(8) Uani 1 1 d . . . . .
C23 C 0.6906(3) 0.22336(12) 0.3734(2) 0.0193(9) Uani 1 1 d . . . . .
C24 C 0.8961(3) 0.24652(11) 0.1625(2) 0.0160(8) Uani 1 1 d . . . . .
C25 C 0.7145(3) 0.28434(12) 0.1201(2) 0.0195(9) Uani 1 1 d . . . . .
C26 C 0.6343(3) 0.34241(11) 0.2091(2) 0.0172(8) Uani 1 1 d . . . . .
C27 C 0.6096(3) 0.28959(12) 0.3118(2) 0.0202(9) Uani 1 1 d . . . . .
C28 C 1.1749(3) 0.45031(13) 0.3497(2) 0.0239(10) Uani 1 1 d . . . . .
C29 C 1.0823(3) 0.49048(13) 0.2210(3) 0.0285(11) Uani 1 1 d . . . . .
C30 C 0.9309(4) 0.46328(15) 0.0977(3) 0.0342(12) Uani 1 1 d . . . . .
C31 C 0.8928(4) 0.52167(14) 0.1724(3) 0.0300(11) Uani 1 1 d . . . . .
C32 C 1.0720(4) 0.51514(14) 0.3600(3) 0.0303(11) Uani 1 1 d . . . . .
C33 C 0.8547(3) 0.54688(13) 0.3228(2) 0.0241(10) Uani 1 1 d . . . . .
C34 C 0.7271(3) 0.49451(12) 0.2635(2) 0.0228(9) Uani 1 1 d . . . . .
C35 C 0.8513(3) 0.48812(12) 0.4105(2) 0.0218(9) Uani 1 1 d . . . . .
C36 C 0.7216(3) 0.44167(13) 0.1558(3) 0.0255(10) Uani 1 1 d . . . . .
C37 C 0.6525(4) 0.42955(13) 0.2820(3) 0.0286(11) Uani 1 1 d . . . . .
C38 C 0.8144(3) 0.41736(12) 0.4322(2) 0.0198(9) Uani 1 1 d . . . . .
C39 C 1.0126(3) 0.43685(12) 0.4503(2) 0.0222(9) Uani 1 1 d . . . . .
C40 C 1.0935(3) 0.36186(11) 0.3303(2) 0.0161(8) Uani 1 1 d . . . . .
C41 C 0.7923(3) 0.36843(12) 0.0811(2) 0.0212(9) Uani 1 1 d . . . . .
O4 O 1.4136(3) 0.36456(9) 0.29932(18) 0.0298(8) Uani 1 1 d . . . . .
O5 O 1.3437(3) 0.46001(9) 0.23522(18) 0.0286(7) Uani 1 1 d . . . . .
O6 O 1.4346(2) 0.40860(9) 0.08532(17) 0.0256(7) Uani 1 1 d . . . . .
O7 O 1.1603(3) 0.46090(9) 0.04068(17) 0.0285(7) Uani 1 1 d . . . . .
O8 O 1.2213(3) 0.38861(10) -0.07183(18) 0.0312(8) Uani 1 1 d . . . . .
O9 O 1.4427(3) 0.32161(11) -0.01585(19) 0.0368(9) Uani 1 1 d . . . . .
O10 O 1.4449(2) 0.27779(9) 0.15327(17) 0.0278(7) Uani 1 1 d . . . . .
O11 O 1.1717(3) 0.29400(9) -0.05903(17) 0.0311(8) Uani 1 1 d . . . . .
O12 O 1.2564(3) 0.28573(9) 0.33016(17) 0.0270(7) Uani 1 1 d . . . . .
O13 O 1.1665(2) 0.23913(9) 0.13739(17) 0.0244(7) Uani 1 1 d . . . . .
O14 O 0.9052(2) 0.29171(9) 0.00747(17) 0.0261(7) Uani 1 1 d . . . . .
O15 O 0.9391(3) 0.39178(11) -0.05960(18) 0.0355(8) Uani 1 1 d . . . . .
O16 O 0.9676(2) 0.35857(8) 0.50193(17) 0.0233(7) Uani 1 1 d . . . . .
O17 O 0.6203(2) 0.36308(8) 0.39647(16) 0.0205(6) Uani 1 1 d . . . . .
O18 O 0.7588(2) 0.27046(9) 0.50747(16) 0.0237(7) Uani 1 1 d . . . . .
O19 O 1.0715(2) 0.27491(9) 0.45963(17) 0.0258(7) Uani 1 1 d . . . . .
O20 O 1.1260(3) 0.21924(10) 0.28272(18) 0.0319(8) Uani 1 1 d . . . . .
O21 O 0.8915(3) 0.18880(9) 0.35036(18) 0.0271(7) Uani 1 1 d . . . . .
O22 O 0.6686(2) 0.21154(9) 0.19945(16) 0.0242(7) Uani 1 1 d . . . . .
O23 O 0.6503(3) 0.20226(10) 0.40444(18) 0.0308(8) Uani 1 1 d . . . . .
O24 O 0.9201(2) 0.22021(8) 0.13460(17) 0.0234(7) Uani 1 1 d . . . . .
O25 O 0.6546(2) 0.28803(9) 0.06990(16) 0.0257(7) Uani 1 1 d . . . . .
O26 O 0.5655(2) 0.35368(9) 0.16992(17) 0.0249(7) Uani 1 1 d . . . . .
O27 O 0.5276(2) 0.28125(9) 0.32291(19) 0.0280(7) Uani 1 1 d . . . . .
O28 O 1.2515(2) 0.43805(10) 0.37562(19) 0.0322(8) Uani 1 1 d . . . . .
O29 O 1.1457(3) 0.50840(9) 0.1987(2) 0.0328(8) Uani 1 1 d . . . . .
O30 O 0.9156(3) 0.46466(10) 0.03487(19) 0.0340(8) Uani 1 1 d . . . . .
O31 O 0.8682(3) 0.54975(10) 0.1516(2) 0.0452(10) Uani 1 1 d . . . . .
O32 O 1.0956(3) 0.54154(10) 0.3898(2) 0.0408(9) Uani 1 1 d . . . . .
O33 O 0.8398(3) 0.57676(9) 0.3323(2) 0.0342(8) Uani 1 1 d . . . . .
O34 O 0.6504(3) 0.51098(10) 0.24615(19) 0.0310(8) Uani 1 1 d . . . . .
O35 O 0.8223(3) 0.50179(9) 0.46016(18) 0.0321(8) Uani 1 1 d . . . . .
O36 O 0.6594(3) 0.44782(11) 0.10626(19) 0.0352(8) Uani 1 1 d . . . . .
O37 O 0.5711(3) 0.42475(10) 0.2954(2) 0.0438(10) Uani 1 1 d . . . . .
O38 O 0.7707(3) 0.41034(9) 0.48002(17) 0.0281(7) Uani 1 1 d . . . . .
O39 O 1.0782(2) 0.43093(9) 0.49639(18) 0.0288(7) Uani 1 1 d . . . . .
O40 O 1.1528(2) 0.36073(8) 0.38384(15) 0.0192(6) Uani 1 1 d . . . . .
O41 O 0.7306(3) 0.36910(9) 0.02919(17) 0.0295(8) Uani 1 1 d . . . . .
N1 N 0.3959(3) 0.34041(11) 0.53870(19) 0.0224(8) Uani 1 1 d . . . . .
C101 C 0.3207(3) 0.34562(14) 0.5940(2) 0.0254(10) Uani 1 1 d . . . . .
H10A H 0.3236 0.3238 0.6253 0.030 Uiso 1 1 calc R U . . .
H10B H 0.3452 0.3663 0.6258 0.030 Uiso 1 1 calc R U . . .
C102 C 0.2082(3) 0.35233(14) 0.5622(3) 0.0261(10) Uani 1 1 d . . . . .
H10C H 0.1663 0.3553 0.6019 0.039 Uiso 1 1 calc R U . . .
H10D H 0.2036 0.3743 0.5324 0.039 Uiso 1 1 calc R U . . .
H10E H 0.1819 0.3317 0.5318 0.039 Uiso 1 1 calc R U . . .
C103 C 0.3558(4) 0.31247(13) 0.4810(2) 0.0256(10) Uani 1 1 d . . . . .
H10F H 0.2880 0.3209 0.4551 0.031 Uiso 1 1 calc R U . . .
H10G H 0.4050 0.3112 0.4448 0.031 Uiso 1 1 calc R U . . .
C104 C 0.3416(4) 0.27481(14) 0.5097(3) 0.0331(11) Uani 1 1 d . . . . .
H10H H 0.3157 0.2587 0.4691 0.050 Uiso 1 1 calc R U . . .
H10I H 0.4087 0.2658 0.5342 0.050 Uiso 1 1 calc R U . . .
H10J H 0.2914 0.2755 0.5446 0.050 Uiso 1 1 calc R U . . .
C105 C 0.4977(3) 0.32807(15) 0.5825(2) 0.0273(10) Uani 1 1 d . . . . .
H10K H 0.5259 0.3481 0.6149 0.033 Uiso 1 1 calc R U . . .
H10L H 0.4829 0.3076 0.6140 0.033 Uiso 1 1 calc R U . . .
C106 C 0.5802(4) 0.31635(16) 0.5376(3) 0.0349(12) Uani 1 1 d . . . . .
H10M H 0.6429 0.3089 0.5701 0.052 Uiso 1 1 calc R U . . .
H10N H 0.5541 0.2960 0.5063 0.052 Uiso 1 1 calc R U . . .
H10O H 0.5973 0.3366 0.5072 0.052 Uiso 1 1 calc R U . . .
C107 C 0.4094(4) 0.37553(14) 0.4969(2) 0.0261(10) Uani 1 1 d . . . . .
H10P H 0.4565 0.3705 0.4605 0.031 Uiso 1 1 calc R U . . .
H10Q H 0.3408 0.3823 0.4698 0.031 Uiso 1 1 calc R U . . .
C108 C 0.4514(4) 0.40764(14) 0.5412(3) 0.0283(10) Uani 1 1 d . . . . .
C109 C 0.3854(4) 0.43448(15) 0.5607(3) 0.0335(12) Uani 1 1 d . . . . .
H109 H 0.3121 0.4316 0.5490 0.040 Uiso 1 1 calc R U . . .
C110 C 0.4253(5) 0.46525(16) 0.5968(3) 0.0413(13) Uani 1 1 d . . . . .
H110 H 0.3793 0.4835 0.6093 0.050 Uiso 1 1 calc R U . . .
C111 C 0.5321(5) 0.46974(18) 0.6149(3) 0.0450(14) Uani 1 1 d . . . . .
H111 H 0.5594 0.4907 0.6406 0.054 Uiso 1 1 calc R U . . .
C112 C 0.5981(4) 0.44347(17) 0.5952(3) 0.0458(15) Uani 1 1 d . . . . .
H112 H 0.6713 0.4465 0.6070 0.055 Uiso 1 1 calc R U . . .
C113 C 0.5594(4) 0.41272(16) 0.5586(3) 0.0376(13) Uani 1 1 d . . . . .
H113 H 0.6060 0.3949 0.5451 0.045 Uiso 1 1 calc R U . . .
N2 N 0.5645(3) 0.42563(10) 0.85704(19) 0.0215(8) Uani 1 1 d . . . . .
C201 C 0.5006(4) 0.42339(13) 0.9204(2) 0.0280(11) Uani 1 1 d . . . . .
H20A H 0.4699 0.3989 0.9207 0.034 Uiso 1 1 calc R U . . .
H20B H 0.5485 0.4263 0.9666 0.034 Uiso 1 1 calc R U . . .
C202 C 0.4140(4) 0.45077(14) 0.9193(3) 0.0362(12) Uani 1 1 d . . . . .
H20C H 0.3780 0.4471 0.9618 0.054 Uiso 1 1 calc R U . . .
H20D H 0.4433 0.4753 0.9207 0.054 Uiso 1 1 calc R U . . .
H20E H 0.3644 0.4477 0.8746 0.054 Uiso 1 1 calc R U . . .
C203 C 0.6009(4) 0.46438(13) 0.8474(2) 0.0267(10) Uani 1 1 d . . . . .
H20F H 0.6418 0.4649 0.8061 0.032 Uiso 1 1 calc R U . . .
H20G H 0.5389 0.4799 0.8341 0.032 Uiso 1 1 calc R U . . .
C204 C 0.6665(5) 0.48042(16) 0.9137(3) 0.0426(14) Uani 1 1 d . . . . .
H20H H 0.6864 0.5052 0.9028 0.064 Uiso 1 1 calc R U . . .
H20I H 0.6262 0.4807 0.9546 0.064 Uiso 1 1 calc R U . . .
H20J H 0.7293 0.4657 0.9266 0.064 Uiso 1 1 calc R U . . .
C205 C 0.6570(4) 0.40048(14) 0.8753(3) 0.0317(11) Uani 1 1 d . . . . .
H20K H 0.6948 0.4075 0.9235 0.038 Uiso 1 1 calc R U . . .
H20L H 0.6305 0.3756 0.8799 0.038 Uiso 1 1 calc R U . . .
C206 C 0.7337(4) 0.40000(16) 0.8208(3) 0.0412(14) Uani 1 1 d . . . . .
H20M H 0.7903 0.3830 0.8373 0.062 Uiso 1 1 calc R U . . .
H20N H 0.6980 0.3923 0.7731 0.062 Uiso 1 1 calc R U . . .
H20O H 0.7625 0.4243 0.8168 0.062 Uiso 1 1 calc R U . . .
C207 C 0.4983(3) 0.41502(11) 0.7854(2) 0.0159(8) Uani 1 1 d . . . . .
H20P H 0.4424 0.4332 0.7739 0.019 Uiso 1 1 calc R U . . .
H20Q H 0.5426 0.4160 0.7461 0.019 Uiso 1 1 calc R U . . .
C208 C 0.4489(3) 0.37807(12) 0.7847(2) 0.0171(8) Uani 1 1 d . . . . .
C209 C 0.5035(3) 0.34652(12) 0.7722(2) 0.0190(9) Uani 1 1 d . . . . .
H209 H 0.5740 0.3481 0.7640 0.023 Uiso 1 1 calc R U . . .
C210 C 0.4556(3) 0.31308(12) 0.7716(2) 0.0222(9) Uani 1 1 d . . . . .
H210 H 0.4933 0.2918 0.7629 0.027 Uiso 1 1 calc R U . . .
C211 C 0.3530(4) 0.31051(13) 0.7835(2) 0.0249(10) Uani 1 1 d . . . . .
H211 H 0.3207 0.2874 0.7843 0.030 Uiso 1 1 calc R U . . .
C212 C 0.2974(3) 0.34148(13) 0.7942(3) 0.0265(10) Uani 1 1 d . . . . .
H212 H 0.2264 0.3397 0.8012 0.032 Uiso 1 1 calc R U . . .
C213 C 0.3451(3) 0.37514(13) 0.7948(2) 0.0212(9) Uani 1 1 d . . . . .
H213 H 0.3064 0.3964 0.8021 0.025 Uiso 1 1 calc R U . . .
C301 C 0.9466(5) 0.13187(17) 0.1703(3) 0.0474(15) Uani 1 1 d . . . . .
H30A H 0.9783 0.1559 0.1647 0.057 Uiso 1 1 calc R U . . .
H30B H 0.9726 0.1152 0.1351 0.057 Uiso 1 1 calc R U . . .
Cl1 Cl 0.98723(14) 0.11594(6) 0.25929(9) 0.0659(5) Uani 1 1 d . . . . .
Cl2 Cl 0.81232(13) 0.13561(5) 0.14889(9) 0.0583(4) Uani 1 1 d . . . . .

loop_
_atom_site_aniso_label
_atom_site_aniso_U_11
_atom_site_aniso_U_22
_atom_site_aniso_U_33
_atom_site_aniso_U_23
_atom_site_aniso_U_13
_atom_site_aniso_U_12
Pd1 0.01251(13) 0.01289(15) 0.01121(14) 0.00002(11) 0.00277(11) -0.00081(11)
Pd2 0.01212(13) 0.01369(15) 0.01196(14) 0.00187(11) 0.00190(11) 0.00021(11)
Pd3 0.01430(14) 0.01315(16) 0.01489(15) 0.00095(11) 0.00348(11) 0.00198(11)
Pd4 0.01645(16) 0.01257(17) 0.01937(17) -0.00050(13) -0.00132(13) 0.00024(12)
Pd5 0.01363(15) 0.0150(2) 0.01275(16) 0.00362(14) 0.00194(12) 0.00006(13)
Pd6 0.01355(15) 0.01680(18) 0.01449(16) -0.00032(12) 0.00280(12) -0.00072(12)
Pd7 0.0137(3) 0.0126(3) 0.0188(3) -0.0029(2) 0.0055(2) -0.00155(19)
Pd8 0.02125(19) 0.01270(18) 0.0213(2) 0.00224(14) 0.00852(17) 0.00152(14)
Pd9 0.0215(3) 0.01649(18) 0.0187(3) -0.00191(18) 0.00759(19) -0.0030(2)
Pd41 0.018(3) 0.032(3) 0.019(3) 0.004(2) 0.004(2) 0.001(2)
Pd51 0.015(2) 0.029(4) 0.017(3) 0.009(2) 0.0041(19) 0.009(2)
Pd61 0.014(2) 0.035(3) 0.011(2) -0.002(2) -0.0038(18) 0.004(2)
Pd71 0.014(4) 0.015(4) 0.023(5) 0.001(4) 0.006(4) 0.006(3)
Pd81 0.020(3) 0.009(3) 0.030(3) 0.000(2) 0.003(3) -0.007(2)
Pd91 0.0215(3) 0.01649(18) 0.0187(3) -0.00191(18) 0.00759(19) -0.0030(2)
Co1 0.0151(3) 0.0161(3) 0.0170(3) 0.0048(2) 0.0027(2) 0.0010(2)
Co2 0.0155(3) 0.0130(3) 0.0178(3) -0.0010(2) 0.0040(2) -0.0032(2)
Co3 0.0156(3) 0.0160(3) 0.0145(3) 0.0029(2) 0.0033(2) 0.0021(2)
Co4 0.0149(2) 0.0159(3) 0.0124(3) -0.0023(2) 0.0034(2) -0.0023(2)
Co5 0.0153(3) 0.0185(3) 0.0131(3) 0.0025(2) 0.0046(2) 0.0017(2)
Co6 0.0155(2) 0.0126(3) 0.0137(3) -0.0009(2) 0.0011(2) 0.0034(2)
Co7 0.0152(2) 0.0126(3) 0.0102(2) -0.0005(2) 0.00149(19) -0.0002(2)
Co8 0.0125(2) 0.0125(3) 0.0124(2) 0.0006(2) 0.00173(19) 0.0010(2)
Co9 0.0145(2) 0.0130(3) 0.0097(2) -0.0006(2) 0.00166(19) -0.0002(2)
Co10 0.0199(3) 0.0132(3) 0.0116(3) 0.0001(2) 0.0032(2) -0.0038(2)
Co11 0.0142(3) 0.0185(3) 0.0216(3) -0.0011(2) 0.0003(2) 0.0013(2)
Co12 0.0163(3) 0.0117(3) 0.0181(3) -0.0015(2) 0.0010(2) 0.0003(2)
Co13 0.0159(3) 0.0157(3) 0.0296(3) 0.0048(2) -0.0021(2) -0.0019(2)
Co14 0.0191(3) 0.0185(3) 0.0234(3) 0.0019(2) 0.0041(2) 0.0023(2)
Co15 0.0204(3) 0.0131(3) 0.0265(3) 0.0005(2) 0.0022(2) 0.0025(2)
C1 0.0138(18) 0.016(2) 0.0109(18) 0.0019(15) 0.0042(14) 0.0004(15)
C2 0.0150(18) 0.0092(19) 0.0121(18) 0.0012(14) 0.0017(14) -0.0005(14)
C3 0.0160(19) 0.013(2) 0.020(2) 0.0011(16) 0.0023(16) 0.0012(15)
C4 0.020(2) 0.021(2) 0.022(2) 0.0033(18) 0.0036(18) 0.0011(17)
C5 0.021(2) 0.018(2) 0.023(2) 0.0019(17) 0.0026(17) -0.0012(17)
C6 0.0157(19) 0.020(2) 0.022(2) 0.0042(17) 0.0042(16) 0.0034(16)
C7 0.020(2) 0.019(2) 0.020(2) 0.0003(17) -0.0004(16) -0.0008(17)
C8 0.023(2) 0.021(2) 0.020(2) 0.0023(17) 0.0059(17) 0.0009(17)
C9 0.022(2) 0.025(3) 0.021(2) 0.0012(18) 0.0010(18) 0.0020(18)
C10 0.017(2) 0.019(2) 0.019(2) -0.0020(17) -0.0007(16) -0.0002(17)
C11 0.030(2) 0.018(2) 0.025(2) -0.0019(18) 0.0099(19) -0.0027(18)
C12 0.0169(19) 0.018(2) 0.017(2) -0.0022(17) -0.0010(16) -0.0012(16)
C13 0.033(2) 0.027(3) 0.012(2) -0.0007(17) 0.0044(18) 0.001(2)
C14 0.021(2) 0.022(2) 0.022(2) -0.0010(18) 0.0034(17) -0.0033(17)
C15 0.028(2) 0.017(2) 0.028(2) -0.0018(18) 0.005(2) -0.0035(18)
C16 0.0173(19) 0.017(2) 0.019(2) 0.0044(17) 0.0039(16) 0.0045(16)
C17 0.020(2) 0.011(2) 0.0154(19) 0.0004(15) -0.0009(16) -0.0025(16)
C18 0.0174(19) 0.016(2) 0.017(2) 0.0000(16) -0.0012(16) 0.0028(16)
C19 0.026(2) 0.009(2) 0.018(2) 0.0004(15) 0.0006(17) 0.0038(16)
C20 0.023(2) 0.022(2) 0.014(2) 0.0022(17) 0.0003(16) -0.0005(18)
C21 0.022(2) 0.023(3) 0.015(2) -0.0025(17) 0.0052(16) -0.0047(17)
C22 0.0184(19) 0.018(2) 0.017(2) -0.0007(17) 0.0046(16) 0.0015(17)
C23 0.022(2) 0.019(2) 0.016(2) -0.0037(17) -0.0016(16) -0.0020(17)
C24 0.0158(19) 0.017(2) 0.0150(19) 0.0013(16) 0.0005(15) -0.0025(16)
C25 0.027(2) 0.016(2) 0.017(2) -0.0026(16) 0.0072(18) 0.0033(17)
C26 0.022(2) 0.017(2) 0.0141(19) -0.0018(16) 0.0055(16) 0.0041(16)
C27 0.028(2) 0.017(2) 0.015(2) -0.0014(16) 0.0030(17) -0.0021(18)
C28 0.021(2) 0.026(3) 0.025(2) 0.0065(19) 0.0034(18) -0.0002(18)
C29 0.020(2) 0.024(3) 0.040(3) 0.013(2) 0.0002(19) 0.0029(19)
C30 0.035(3) 0.036(3) 0.034(3) -0.003(2) 0.012(2) -0.001(2)
C31 0.028(2) 0.031(3) 0.030(3) 0.002(2) 0.003(2) 0.000(2)
C32 0.024(2) 0.027(3) 0.039(3) 0.006(2) -0.002(2) -0.004(2)
C33 0.025(2) 0.023(3) 0.024(2) 0.0019(19) 0.0035(18) 0.0012(18)
C34 0.025(2) 0.017(2) 0.026(2) 0.0023(18) 0.0040(18) 0.0006(18)
C35 0.023(2) 0.016(2) 0.026(2) 0.0002(18) 0.0018(18) 0.0009(17)
C36 0.021(2) 0.023(3) 0.032(3) -0.0027(19) 0.0019(19) 0.0015(18)
C37 0.026(2) 0.019(2) 0.040(3) 0.004(2) 0.000(2) 0.0014(19)
C38 0.018(2) 0.014(2) 0.026(2) 0.0003(17) -0.0010(17) 0.0013(16)
C39 0.026(2) 0.016(2) 0.025(2) -0.0013(17) 0.0036(19) -0.0049(17)
C40 0.0182(19) 0.015(2) 0.016(2) 0.0007(16) 0.0034(16) 0.0021(16)
C41 0.028(2) 0.018(2) 0.018(2) 0.0011(17) 0.0046(18) -0.0048(18)
O4 0.0294(17) 0.0255(19) 0.0308(18) -0.0005(14) -0.0085(14) -0.0070(14)
O5 0.0289(17) 0.0229(19) 0.0327(18) -0.0047(14) -0.0006(14) -0.0050(14)
O6 0.0182(15) 0.0297(19) 0.0296(17) 0.0075(14) 0.0061(13) -0.0034(13)
O7 0.0391(19) 0.0242(19) 0.0228(16) 0.0034(14) 0.0064(14) -0.0079(15)
O8 0.0372(19) 0.036(2) 0.0227(17) 0.0139(15) 0.0124(14) 0.0104(15)
O9 0.0310(18) 0.052(2) 0.0309(19) -0.0006(17) 0.0152(15) 0.0127(17)
O10 0.0249(16) 0.033(2) 0.0250(17) -0.0052(14) 0.0037(13) 0.0082(14)
O11 0.043(2) 0.033(2) 0.0208(17) -0.0108(14) 0.0154(15) -0.0144(16)
O12 0.0359(18) 0.0269(19) 0.0180(16) 0.0062(13) 0.0029(13) -0.0013(14)
O13 0.0299(17) 0.0210(18) 0.0238(16) 0.0017(13) 0.0089(13) 0.0038(14)
O14 0.0238(16) 0.0299(19) 0.0239(17) -0.0073(14) 0.0011(13) -0.0064(14)
O15 0.0321(19) 0.047(2) 0.0247(18) 0.0007(16) -0.0052(15) -0.0047(16)
O16 0.0246(16) 0.0205(17) 0.0227(16) -0.0073(13) -0.0042(13) -0.0021(13)
O17 0.0202(15) 0.0229(17) 0.0200(15) -0.0031(12) 0.0083(12) -0.0016(12)
O18 0.0289(16) 0.0241(18) 0.0192(16) 0.0052(13) 0.0077(13) -0.0012(13)
O19 0.0253(16) 0.0240(18) 0.0249(17) -0.0067(13) -0.0072(13) 0.0094(13)
O20 0.0286(17) 0.041(2) 0.0274(18) 0.0046(15) 0.0098(14) 0.0154(16)
O21 0.0307(17) 0.0165(18) 0.0352(19) 0.0027(14) 0.0082(14) 0.0022(13)
O22 0.0304(17) 0.0235(18) 0.0191(15) -0.0071(13) 0.0046(13) -0.0120(14)
O23 0.0361(19) 0.032(2) 0.0249(17) 0.0047(15) 0.0054(14) -0.0151(15)
O24 0.0287(16) 0.0184(17) 0.0241(16) -0.0033(13) 0.0070(13) 0.0010(13)
O25 0.0296(17) 0.0286(19) 0.0167(15) -0.0039(13) -0.0041(13) 0.0076(14)
O26 0.0184(15) 0.034(2) 0.0224(16) 0.0067(14) 0.0017(13) 0.0063(13)
O27 0.0185(15) 0.0270(19) 0.040(2) 0.0047(15) 0.0094(14) -0.0020(13)
O28 0.0220(16) 0.039(2) 0.0333(19) 0.0059(16) -0.0030(14) 0.0061(15)
O29 0.0284(18) 0.0257(19) 0.046(2) 0.0045(16) 0.0100(16) -0.0057(15)
O30 0.0380(19) 0.036(2) 0.0283(19) 0.0020(15) 0.0048(15) 0.0093(16)
O31 0.062(3) 0.026(2) 0.045(2) 0.0126(18) 0.001(2) 0.0149(19)
O32 0.038(2) 0.023(2) 0.058(3) -0.0042(18) -0.0078(18) -0.0063(16)
O33 0.046(2) 0.0142(18) 0.043(2) -0.0018(15) 0.0086(17) 0.0028(15)
O34 0.0258(17) 0.032(2) 0.0350(19) 0.0044(15) 0.0026(14) 0.0111(15)
O35 0.048(2) 0.0208(18) 0.0287(18) -0.0052(14) 0.0100(16) 0.0060(15)
O36 0.0258(17) 0.049(2) 0.0282(18) -0.0021(16) -0.0053(15) 0.0075(16)
O37 0.0195(17) 0.033(2) 0.080(3) 0.022(2) 0.0107(18) 0.0018(15)
O38 0.0311(17) 0.030(2) 0.0242(17) -0.0056(14) 0.0089(14) -0.0069(14)
O39 0.0277(17) 0.0241(18) 0.0312(18) 0.0039(14) -0.0074(14) -0.0045(14)
O40 0.0182(14) 0.0226(17) 0.0155(14) 0.0002(12) -0.0023(12) 0.0030(12)
O41 0.0329(18) 0.032(2) 0.0202(16) 0.0045(14) -0.0069(14) -0.0089(15)
N1 0.0194(18) 0.035(2) 0.0123(17) 0.0031(15) 0.0015(14) 0.0058(16)
C101 0.022(2) 0.040(3) 0.015(2) -0.0002(19) 0.0045(17) 0.0026(19)
C102 0.020(2) 0.035(3) 0.023(2) -0.002(2) 0.0030(18) 0.0030(19)
C103 0.024(2) 0.036(3) 0.016(2) 0.0016(19) 0.0010(17) 0.007(2)
C104 0.038(3) 0.031(3) 0.031(3) 0.006(2) 0.006(2) 0.006(2)
C105 0.021(2) 0.042(3) 0.019(2) 0.009(2) 0.0016(17) 0.008(2)
C106 0.023(2) 0.057(4) 0.026(2) 0.011(2) 0.0069(19) 0.012(2)
C107 0.024(2) 0.036(3) 0.019(2) 0.0020(19) 0.0046(18) 0.004(2)
C108 0.025(2) 0.036(3) 0.025(2) 0.002(2) 0.0060(19) 0.002(2)
C109 0.030(3) 0.041(3) 0.029(3) -0.006(2) 0.005(2) 0.002(2)
C110 0.043(3) 0.038(3) 0.044(3) -0.008(3) 0.012(3) 0.004(3)
C111 0.050(3) 0.047(4) 0.038(3) -0.008(3) 0.007(3) -0.007(3)
C112 0.032(3) 0.052(4) 0.053(4) -0.004(3) 0.004(3) -0.007(3)
C113 0.025(2) 0.041(3) 0.049(3) 0.000(3) 0.012(2) 0.002(2)
N2 0.0251(18) 0.021(2) 0.0174(18) 0.0055(15) -0.0018(14) -0.0066(15)
C201 0.044(3) 0.026(3) 0.014(2) 0.0008(18) 0.0051(19) -0.015(2)
C202 0.054(3) 0.030(3) 0.028(3) -0.006(2) 0.021(2) -0.010(2)
C203 0.031(2) 0.026(3) 0.022(2) 0.0051(19) 0.0005(19) -0.014(2)
C204 0.054(3) 0.036(3) 0.033(3) 0.002(2) -0.008(3) -0.026(3)
C205 0.029(2) 0.028(3) 0.033(3) 0.008(2) -0.014(2) -0.005(2)
C206 0.019(2) 0.045(4) 0.058(4) 0.007(3) -0.003(2) 0.000(2)
C207 0.0157(18) 0.019(2) 0.0122(19) 0.0022(15) -0.0008(15) -0.0018(16)
C208 0.0183(19) 0.020(2) 0.0130(19) 0.0036(16) 0.0006(15) -0.0021(16)
C209 0.0158(19) 0.022(2) 0.019(2) 0.0007(17) 0.0001(16) 0.0028(16)
C210 0.025(2) 0.018(2) 0.023(2) -0.0009(17) 0.0010(18) 0.0029(17)
C211 0.028(2) 0.022(2) 0.025(2) -0.0028(18) 0.0028(18) -0.0075(19)
C212 0.020(2) 0.029(3) 0.032(3) -0.004(2) 0.0073(19) -0.0076(19)
C213 0.019(2) 0.023(2) 0.022(2) -0.0038(18) 0.0039(17) 0.0010(17)
C301 0.054(4) 0.037(3) 0.051(4) 0.013(3) 0.009(3) 0.011(3)
Cl1 0.0652(11) 0.0971(15) 0.0372(8) 0.0040(9) 0.0134(7) 0.0355(10)
Cl2 0.0514(9) 0.0712(12) 0.0510(9) 0.0077(8) 0.0028(7) 0.0033(8)

loop_
_atom_type_symbol
_atom_type_description
_atom_type_scat_dispersion_real
_atom_type_scat_dispersion_imag
_atom_type_scat_source
C C 0.0033 0.0016 'International Tables Vol C Tables 4.2.6.8 and 6.1.1.4'
H H 0.0000 0.0000 'International Tables Vol C Tables 4.2.6.8 and 6.1.1.4'
N N 0.0061 0.0033 'International Tables Vol C Tables 4.2.6.8 and 6.1.1.4'
O O 0.0106 0.0060 'International Tables Vol C Tables 4.2.6.8 and 6.1.1.4'
Cl Cl 0.1484 0.1585 'International Tables Vol C Tables 4.2.6.8 and 6.1.1.4'
Co Co 0.3494 0.9721 'International Tables Vol C Tables 4.2.6.8 and 6.1.1.4'
Pd Pd -0.9988 1.0072 'International Tables Vol C Tables 4.2.6.8 and 6.1.1.4'

loop_
_geom_angle_atom_site_label_1
_geom_angle_atom_site_label_2
_geom_angle_atom_site_label_3
_geom_angle
C1 Pd1 C40 156.53(16)
C1 Pd1 Co3 46.17(11)
C40 Pd1 Co3 115.10(11)
C1 Pd1 Pd2 149.35(11)
C40 Pd1 Pd2 50.25(11)
Co3 Pd1 Pd2 128.764(18)
C1 Pd1 Pd3 139.34(11)
C40 Pd1 Pd3 51.41(11)
Co3 Pd1 Pd3 158.072(19)
Pd2 Pd1 Pd3 59.682(11)
C1 Pd1 Co2 43.72(11)
C40 Pd1 Co2 117.11(11)
Co3 Pd1 Co2 56.372(18)
Pd2 Pd1 Co2 166.910(18)
Pd3 Pd1 Co2 110.970(17)
C1 Pd1 Pd91 90.9(3)
C40 Pd1 Pd91 100.2(3)
Co3 Pd1 Pd91 80.5(2)
Pd2 Pd1 Pd91 60.3(3)
Pd3 Pd1 Pd91 116.8(2)
Co2 Pd1 Pd91 131.2(3)
C1 Pd1 Pd81 83.58(17)
C40 Pd1 Pd81 93.77(18)
Co3 Pd1 Pd81 110.97(12)
Pd2 Pd1 Pd81 118.16(12)
Pd3 Pd1 Pd81 58.82(12)
Co2 Pd1 Pd81 54.63(12)
Pd91 Pd1 Pd81 156.1(3)
C1 Pd1 Pd6 74.03(11)
C40 Pd1 Pd6 129.34(11)
Co3 Pd1 Pd6 110.850(17)
Pd2 Pd1 Pd6 84.484(13)
Pd3 Pd1 Pd6 89.183(13)
Co2 Pd1 Pd6 105.308(17)
C1 Pd1 Pd8 78.60(11)
C40 Pd1 Pd8 105.00(11)
Co3 Pd1 Pd8 115.889(17)
Pd2 Pd1 Pd8 115.339(14)
Pd3 Pd1 Pd8 60.874(12)
Co2 Pd1 Pd8 61.429(16)
Pd6 Pd1 Pd8 71.525(14)
C1 Pd1 Pd61 88.78(15)
C40 Pd1 Pd61 113.33(15)
Co3 Pd1 Pd61 109.09(11)
Pd2 Pd1 Pd61 63.32(11)
Pd3 Pd1 Pd61 92.78(11)
Co2 Pd1 Pd61 128.65(11)
Pd91 Pd1 Pd61 42.4(2)
Pd81 Pd1 Pd61 114.01(19)
C1 Pd1 Pd9 90.73(11)
C40 Pd1 Pd9 102.70(12)
Co3 Pd1 Pd9 85.311(19)
Pd2 Pd1 Pd9 59.356(16)
Pd3 Pd1 Pd9 113.244(17)
Co2 Pd1 Pd9 132.97(2)
Pd6 Pd1 Pd9 60.734(14)
Pd8 Pd1 Pd9 132.163(18)
C2 Pd2 C40 158.12(15)
C2 Pd2 Co9 46.71(11)
C40 Pd2 Co9 114.27(11)
C2 Pd2 Pd3 143.32(11)
C40 Pd2 Pd3 51.55(11)
Co9 Pd2 Pd3 123.093(18)
C2 Pd2 Co6 44.96(11)
C40 Pd2 Co6 119.21(11)
Co9 Pd2 Co6 57.435(18)
Pd3 Pd2 Co6 170.714(18)
C2 Pd2 Pd1 144.55(11)
C40 Pd2 Pd1 49.57(11)
Co9 Pd2 Pd1 159.560(18)
Pd3 Pd2 Pd1 60.192(11)
Co6 Pd2 Pd1 115.706(17)
C2 Pd2 Pd71 82.4(3)
C40 Pd2 Pd71 98.5(3)
Co9 Pd2 Pd71 63.1(2)
Pd3 Pd2 Pd71 65.9(2)
Co6 Pd2 Pd71 118.2(2)
Pd1 Pd2 Pd71 125.9(2)
C2 Pd2 Pd91 84.6(3)
C40 Pd2 Pd91 100.4(2)
Co9 Pd2 Pd91 118.7(3)
Pd3 Pd2 Pd91 118.2(3)
Co6 Pd2 Pd91 61.7(3)
Pd1 Pd2 Pd91 61.2(3)
Pd71 Pd2 Pd91 157.4(3)
C2 Pd2 Pd5 70.08(11)
C40 Pd2 Pd5 131.47(11)
Co9 Pd2 Pd5 105.546(17)
Pd3 Pd2 Pd5 83.968(14)
Co6 Pd2 Pd5 104.999(17)
Pd1 Pd2 Pd5 94.795(13)
C2 Pd2 Pd9 80.84(11)
C40 Pd2 Pd9 106.36(11)
Co9 Pd2 Pd9 118.77(2)
Pd3 Pd2 Pd9 117.914(18)
Co6 Pd2 Pd9 63.321(19)
Pd1 Pd2 Pd9 64.108(16)
Pd5 Pd2 Pd9 75.331(15)
C2 Pd2 Pd7 83.30(11)
C40 Pd2 Pd7 101.63(11)
Co9 Pd2 Pd7 71.404(19)
Pd3 Pd2 Pd7 62.094(17)
Co6 Pd2 Pd7 123.53(2)
Pd1 Pd2 Pd7 120.435(19)
Pd5 Pd2 Pd7 65.593(16)
Pd9 Pd2 Pd7 140.815(19)
C2 Pd2 Pd51 82.59(17)
C40 Pd2 Pd51 117.32(18)
Co9 Pd2 Pd51 107.63(10)
Pd3 Pd2 Pd51 66.95(14)
Co6 Pd2 Pd51 122.26(15)
Pd1 Pd2 Pd51 92.28(10)
Pd71 Pd2 Pd51 62.3(2)
Pd91 Pd2 Pd51 97.7(3)
C3 Pd3 C40 156.88(16)
C3 Pd3 Co13 46.04(12)
C40 Pd3 Co13 117.60(11)
C3 Pd3 Pd2 140.54(11)
C40 Pd3 Pd2 50.14(11)
Co13 Pd3 Pd2 163.645(19)
C3 Pd3 Pd81 91.05(17)
C40 Pd3 Pd81 94.92(17)
Co13 Pd3 Pd81 65.40(12)
Pd2 Pd3 Pd81 121.95(12)
C3 Pd3 Pd1 149.20(12)
C40 Pd3 Pd1 49.33(11)
Co13 Pd3 Pd1 122.888(18)
Pd2 Pd3 Pd1 60.127(11)
Pd81 Pd3 Pd1 62.19(12)
C3 Pd3 Co12 45.23(12)
C40 Pd3 Co12 115.35(11)
Co13 Pd3 Co12 60.629(19)
Pd2 Pd3 Co12 112.006(17)
Pd81 Pd3 Co12 125.56(12)
Pd1 Pd3 Co12 164.682(18)
C3 Pd3 Pd8 87.46(12)
C40 Pd3 Pd8 104.53(11)
Co13 Pd3 Pd8 74.408(18)
Pd2 Pd3 Pd8 117.064(15)
Pd1 Pd3 Pd8 62.345(12)
Co12 Pd3 Pd8 129.597(19)
C3 Pd3 Pd4 69.16(12)
C40 Pd3 Pd4 133.93(11)
Co13 Pd3 Pd4 101.276(18)
Pd2 Pd3 Pd4 94.698(13)
Pd1 Pd3 Pd4 89.675(13)
Co12 Pd3 Pd4 104.515(17)
Pd8 Pd3 Pd4 61.575(14)
C3 Pd3 Pd7 80.15(12)
C40 Pd3 Pd7 100.06(11)
Co13 Pd3 Pd7 117.21(2)
Pd2 Pd3 Pd7 61.525(17)
Pd1 Pd3 Pd7 119.824(19)
Co12 Pd3 Pd7 58.214(19)
Pd8 Pd3 Pd7 143.04(2)
Pd4 Pd3 Pd7 81.486(16)
C3 Pd3 Pd41 92.17(16)
C40 Pd3 Pd41 110.18(16)
Co13 Pd3 Pd41 108.39(12)
Pd2 Pd3 Pd41 87.36(12)
Pd81 Pd3 Pd41 60.27(19)
Pd1 Pd3 Pd41 62.19(11)
Co12 Pd3 Pd41 132.63(11)
C3 Pd3 Pd71 85.9(2)
C40 Pd3 Pd71 91.4(2)
Co13 Pd3 Pd71 117.6(2)
Pd2 Pd3 Pd71 57.9(2)
Pd81 Pd3 Pd71 170.4(2)
Pd1 Pd3 Pd71 117.9(2)
Co12 Pd3 Pd71 57.0(2)
Pd41 Pd3 Pd71 110.7(2)
C36 Pd4 C41 97.03(17)
C36 Pd4 C30 90.63(19)
C41 Pd4 C30 118.72(17)
C36 Pd4 Co14 80.85(13)
C41 Pd4 Co14 160.84(11)
C30 Pd4 Co14 42.68(13)
C36 Pd4 Co11 44.55(13)
C41 Pd4 Co11 125.96(11)
C30 Pd4 Co11 100.96(13)
Co14 Pd4 Co11 64.90(2)
C36 Pd4 Pd5 99.09(13)
C41 Pd4 Pd5 48.28(11)
C30 Pd4 Pd5 164.44(13)
Co14 Pd4 Pd5 150.87(2)
Co11 Pd4 Pd5 94.475(19)
C36 Pd4 Pd6 146.52(13)
C41 Pd4 Pd6 49.49(12)
C30 Pd4 Pd6 104.99(13)
Co14 Pd4 Pd6 130.31(2)
Co11 Pd4 Pd6 150.72(2)
Pd5 Pd4 Pd6 60.600(13)
C36 Pd4 Pd3 116.82(13)
C41 Pd4 Pd3 124.76(12)
C30 Pd4 Pd3 103.99(13)
Co14 Pd4 Pd3 71.948(17)
Co11 Pd4 Pd3 72.270(16)
Pd5 Pd4 Pd3 82.508(13)
Pd6 Pd4 Pd3 88.352(13)
C36 Pd4 Pd8 138.70(13)
C41 Pd4 Pd8 119.37(12)
C30 Pd4 Pd8 56.14(13)
Co14 Pd4 Pd8 58.284(16)
Co11 Pd4 Pd8 112.779(19)
Pd5 Pd4 Pd8 119.182(16)
Pd6 Pd4 Pd8 72.369(13)
Pd3 Pd4 Pd8 58.817(12)
C41 Pd5 C26 108.94(17)
C41 Pd5 Co8 152.49(13)
C26 Pd5 Co8 43.95(11)
C41 Pd5 Pd4 54.15(12)
C26 Pd5 Pd4 116.49(11)
Co8 Pd5 Pd4 134.07(2)
C41 Pd5 Co7 120.35(13)
C26 Pd5 Co7 84.46(11)
Co8 Pd5 Co7 61.660(18)
Pd4 Pd5 Co7 159.021(19)
C41 Pd5 Pd6 50.06(13)
C26 Pd5 Pd6 157.95(11)
Co8 Pd5 Pd6 155.39(2)
Pd4 Pd5 Pd6 59.882(13)
Co7 Pd5 Pd6 100.395(19)
C41 Pd5 Pd2 133.12(13)
C26 Pd5 Pd2 117.23(11)
Co8 Pd5 Pd2 74.381(16)
Pd4 Pd5 Pd2 96.127(15)
Co7 Pd5 Pd2 73.447(16)
Pd6 Pd5 Pd2 84.648(13)
C41 Pd5 Pd7 132.06(13)
C26 Pd5 Pd7 75.34(11)
Co8 Pd5 Pd7 55.918(19)
Pd4 Pd5 Pd7 80.561(19)
Co7 Pd5 Pd7 107.569(19)
Pd6 Pd5 Pd7 122.412(19)
Pd2 Pd5 Pd7 58.185(15)
C41 Pd6 C14 107.57(17)
C41 Pd6 C15 96.94(16)
C14 Pd6 C15 87.36(16)
C41 Pd6 Co1 132.67(12)
C14 Pd6 Co1 92.83(12)
C15 Pd6 Co1 40.58(10)
C41 Pd6 Co4 151.69(12)
C14 Pd6 Co4 44.14(12)
C15 Pd6 Co4 82.79(11)
Co1 Pd6 Co4 61.298(19)
C41 Pd6 Pd4 53.64(12)
C14 Pd6 Pd4 161.18(12)
C15 Pd6 Pd4 95.53(10)
Co1 Pd6 Pd4 101.464(19)
Co4 Pd6 Pd4 154.667(19)
C41 Pd6 Pd5 48.41(12)
C14 Pd6 Pd5 108.69(12)
C15 Pd6 Pd5 144.41(11)
Co1 Pd6 Pd5 157.16(2)
Co4 Pd6 Pd5 130.899(19)
Pd4 Pd6 Pd5 59.518(14)
C41 Pd6 Pd1 135.77(12)
C14 Pd6 Pd1 105.66(12)
C15 Pd6 Pd1 113.01(10)
Co1 Pd6 Pd1 72.810(16)
Co4 Pd6 Pd1 67.529(15)
Pd4 Pd6 Pd1 90.352(14)
Pd5 Pd6 Pd1 93.483(14)
C41 Pd6 Pd9 114.73(12)
C14 Pd6 Pd9 59.07(12)
C15 Pd6 Pd9 138.72(11)
Co1 Pd6 Pd9 112.422(19)
Co4 Pd6 Pd9 56.678(18)
Pd4 Pd6 Pd9 124.179(19)
Pd5 Pd6 Pd9 74.344(17)
Pd1 Pd6 Pd9 61.397(14)
C17 Pd7 C38 93.31(16)
C17 Pd7 Co8 44.20(12)
C38 Pd7 Co8 135.43(12)
C17 Pd7 Co12 134.27(12)
C38 Pd7 Co12 42.24(11)
Co8 Pd7 Co12 176.96(3)
C17 Pd7 Co11 119.52(12)
C38 Pd7 Co11 85.55(11)
Co8 Pd7 Co11 123.17(3)
Co12 Pd7 Co11 59.71(2)
C17 Pd7 Pd2 110.01(12)
C38 Pd7 Pd2 127.03(11)
Co8 Pd7 Pd2 72.32(2)
Co12 Pd7 Pd2 107.45(3)
Co11 Pd7 Pd2 118.24(3)
C17 Pd7 Pd3 166.23(12)
C38 Pd7 Pd3 97.23(11)
Co8 Pd7 Pd3 123.06(3)
Co12 Pd7 Pd3 58.126(19)
Co11 Pd7 Pd3 70.34(2)
Pd2 Pd7 Pd3 56.381(16)
C17 Pd7 Pd5 94.14(11)
C38 Pd7 Pd5 169.78(11)
Co8 Pd7 Pd5 53.769(18)
Co12 Pd7 Pd5 128.76(3)
Co11 Pd7 Pd5 84.69(2)
Pd2 Pd7 Pd5 56.223(16)
Pd3 Pd7 Pd5 76.593(18)
C7 Pd8 C30 82.14(17)
C7 Pd8 C29 106.73(16)
C30 Pd8 C29 72.12(16)
C7 Pd8 Co1 44.08(12)
C30 Pd8 Co1 99.34(12)
C29 Pd8 Co1 150.80(11)
C7 Pd8 Co14 116.67(12)
C30 Pd8 Co14 40.94(12)
C29 Pd8 Co14 43.57(10)
Co1 Pd8 Co14 139.57(3)
C7 Pd8 Pd3 167.17(12)
C30 Pd8 Pd3 100.63(12)
C29 Pd8 Pd3 85.99(11)
Co1 Pd8 Pd3 123.214(19)
Co14 Pd8 Pd3 71.294(17)
C7 Pd8 Pd1 112.63(12)
C30 Pd8 Pd1 135.32(13)
C29 Pd8 Pd1 133.84(11)
Co1 Pd8 Pd1 71.890(16)
Co14 Pd8 Pd1 126.576(19)
Pd3 Pd8 Pd1 56.781(11)
C7 Pd8 Co2 71.58(12)
C30 Pd8 Co2 153.59(12)
C29 Pd8 Co2 117.48(10)
Co1 Pd8 Co2 59.698(18)
Co14 Pd8 Co2 159.79(3)
Pd3 Pd8 Co2 104.456(18)
Pd1 Pd8 Co2 57.554(14)
C7 Pd8 Pd4 115.24(12)
C30 Pd8 Pd4 51.19(12)
C29 Pd8 Pd4 98.93(10)
Co1 Pd8 Pd4 96.47(2)
Co14 Pd8 Pd4 55.885(17)
Pd3 Pd8 Pd4 59.608(12)
Pd1 Pd8 Pd4 85.542(14)
Co2 Pd8 Pd4 139.869(19)
C24 Pd9 C13 100.83(17)
C24 Pd9 C14 90.79(15)
C13 Pd9 C14 70.44(15)
C24 Pd9 Co4 122.29(11)
C13 Pd9 Co4 42.63(12)
C14 Pd9 Co4 42.42(10)
C24 Pd9 Co7 43.40(12)
C13 Pd9 Co7 144.01(12)
C14 Pd9 Co7 100.86(10)
Co4 Pd9 Co7 143.16(2)
C24 Pd9 Pd2 112.88(12)
C13 Pd9 Pd2 140.53(11)
C14 Pd9 Pd2 126.56(11)
Co4 Pd9 Pd2 121.88(3)
Co7 Pd9 Pd2 73.26(2)
C24 Pd9 Co6 70.07(11)
C13 Pd9 Co6 122.42(11)
C14 Pd9 Co6 158.05(10)
Co4 Pd9 Co6 158.86(2)
Co7 Pd9 Co6 57.92(2)
Pd2 Pd9 Co6 56.836(18)
C24 Pd9 Pd6 118.44(11)
C13 Pd9 Pd6 100.56(12)
C14 Pd9 Pd6 45.76(10)
Co4 Pd9 Pd6 58.068(19)
Co7 Pd9 Pd6 96.24(2)
Pd2 Pd9 Pd6 81.42(2)
Co6 Pd9 Pd6 134.67(3)
C24 Pd9 Pd1 168.29(12)
C13 Pd9 Pd1 90.86(12)
C14 Pd9 Pd1 92.55(10)
Co4 Pd9 Pd1 66.54(2)
Co7 Pd9 Pd1 124.90(3)
Pd2 Pd9 Pd1 56.535(15)
Co6 Pd9 Pd1 104.21(2)
Pd6 Pd9 Pd1 57.869(16)
C41 Pd41 C30 108.1(3)
C41 Pd41 Pd61 59.3(2)
C30 Pd41 Pd61 166.9(3)
C41 Pd41 Pd51 50.8(2)
C30 Pd41 Pd51 113.9(3)
Pd61 Pd41 Pd51 62.1(2)
C41 Pd41 Co1 117.6(3)
C30 Pd41 Co1 95.7(2)
Pd61 Pd41 Co1 88.2(2)
Pd51 Pd41 Co1 150.2(3)
C41 Pd41 Pd81 173.1(3)
C30 Pd41 Pd81 72.9(2)
Pd61 Pd41 Pd81 120.1(3)
Pd51 Pd41 Pd81 122.3(3)
Co1 Pd41 Pd81 68.74(17)
C41 Pd41 Pd1 120.5(3)
C30 Pd41 Pd1 130.8(2)
Pd61 Pd41 Pd1 62.24(16)
Pd51 Pd41 Pd1 92.4(2)
Co1 Pd41 Pd1 69.53(13)
Pd81 Pd41 Pd1 57.99(16)
C41 Pd41 Pd3 117.5(2)
C30 Pd41 Pd3 96.9(2)
Pd61 Pd41 Pd3 92.7(2)
Pd51 Pd41 Pd3 66.67(18)
Co1 Pd41 Pd3 115.48(18)
Pd81 Pd41 Pd3 55.75(16)
Pd1 Pd41 Pd3 55.03(10)
C41 Pd51 C26 99.7(3)
C41 Pd51 Pd41 56.1(2)
C26 Pd51 Pd41 155.8(3)
C41 Pd51 Pd61 59.1(2)
C26 Pd51 Pd61 111.3(3)
Pd41 Pd51 Pd61 58.5(2)
C41 Pd51 Co8 127.1(3)
C26 Pd51 Co8 39.70(13)
Pd41 Pd51 Co8 153.8(3)
Pd61 Pd51 Co8 99.1(3)
C41 Pd51 Pd2 121.0(3)
C26 Pd51 Pd2 107.3(2)
Pd41 Pd51 Pd2 87.75(18)
Pd61 Pd51 Pd2 62.34(16)
Co8 Pd51 Pd2 68.45(13)
C41 Pd51 Pd71 175.1(3)
C26 Pd51 Pd71 85.1(3)
Pd41 Pd51 Pd71 119.1(3)
Pd61 Pd51 Pd71 118.2(3)
Co8 Pd51 Pd71 56.5(2)
Pd2 Pd51 Pd71 56.0(2)
C41 Pd51 Co11 113.7(3)
C26 Pd51 Co11 103.9(2)
Pd41 Pd51 Co11 88.1(2)
Pd61 Pd51 Co11 144.7(3)
Co8 Pd51 Co11 109.44(18)
Pd2 Pd51 Co11 109.2(2)
Pd71 Pd51 Co11 65.8(3)
C41 Pd51 Pd3 116.6(2)
C26 Pd51 Pd3 143.7(2)
Pd41 Pd51 Pd3 60.44(17)
Pd61 Pd51 Pd3 87.38(17)
Co8 Pd51 Pd3 108.94(16)
Pd2 Pd51 Pd3 53.05(9)
Pd71 Pd51 Pd3 58.6(2)
Co11 Pd51 Pd3 64.28(15)
C14 Pd61 Pd91 87.7(4)
C14 Pd61 C41 99.3(3)
Pd91 Pd61 C41 171.7(4)
C14 Pd61 Pd41 105.5(3)
Pd91 Pd61 Pd41 128.9(4)
C41 Pd61 Pd41 53.72(19)
C14 Pd61 Pd51 148.0(3)
Pd91 Pd61 Pd51 124.2(4)
C41 Pd61 Pd51 48.70(18)
Pd41 Pd61 Pd51 59.4(2)
C14 Pd61 Co4 42.52(16)
Pd91 Pd61 Co4 64.3(4)
C41 Pd61 Co4 124.0(2)
Pd41 Pd61 Co4 92.6(2)
Pd51 Pd61 Co4 150.4(3)
C14 Pd61 Co7 112.0(3)
Pd91 Pd61 Co7 71.8(4)
C41 Pd61 Co7 101.1(2)
Pd41 Pd61 Co7 138.0(2)
Pd51 Pd61 Co7 78.71(19)
Co4 Pd61 Co7 127.9(2)
C14 Pd61 Pd1 107.0(2)
Pd91 Pd61 Pd1 65.8(3)
C41 Pd61 Pd1 115.9(2)
Pd41 Pd61 Pd1 63.16(17)
Pd51 Pd61 Pd1 91.5(2)
Co4 Pd61 Pd1 65.13(11)
Co7 Pd61 Pd1 119.69(17)
C14 Pd61 Pd2 150.4(3)
Pd91 Pd61 Pd2 64.0(4)
C41 Pd61 Pd2 109.7(2)
Pd41 Pd61 Pd2 87.64(19)
Pd51 Pd61 Pd2 61.36(15)
Co4 Pd61 Pd2 112.07(16)
Co7 Pd61 Pd2 68.66(12)
Pd1 Pd61 Pd2 55.15(9)
C17 Pd71 C38 99.4(5)
C17 Pd71 C16 99.3(4)
C38 Pd71 C16 87.2(3)
C17 Pd71 Co12 134.8(5)
C38 Pd71 Co12 42.7(2)
C16 Pd71 Co12 101.4(4)
C17 Pd71 Pd2 114.1(5)
C38 Pd71 Pd2 142.9(5)
C16 Pd71 Pd2 72.7(3)
Co12 Pd71 Pd2 110.2(4)
C17 Pd71 Co8 42.9(2)
C38 Pd71 Co8 142.3(5)
C16 Pd71 Co8 97.8(4)
Co12 Pd71 Co8 160.6(3)
Pd2 Pd71 Co8 72.7(3)
C17 Pd71 Co9 76.9(3)
C38 Pd71 Co9 121.5(4)
C16 Pd71 Co9 38.66(16)
Co12 Pd71 Co9 138.3(4)
Pd2 Pd71 Co9 56.4(2)
Co8 Pd71 Co9 60.0(2)
C17 Pd71 Pd51 90.8(4)
C38 Pd71 Pd51 136.0(5)
C16 Pd71 Pd51 133.3(4)
Co12 Pd71 Pd51 102.9(3)
Pd2 Pd71 Pd51 61.7(2)
Co8 Pd71 Pd51 60.7(2)
Co9 Pd71 Pd51 102.4(4)
C17 Pd71 Pd3 154.3(4)
C38 Pd71 Pd3 98.8(4)
C16 Pd71 Pd3 99.5(3)
Co12 Pd71 Pd3 56.9(2)
Pd2 Pd71 Pd3 56.2(2)
Co8 Pd71 Pd3 116.9(4)
Co9 Pd71 Pd3 108.3(3)
Pd51 Pd71 Pd3 63.5(2)
C29 Pd81 C5 102.1(3)
C29 Pd81 Co2 143.2(3)
C5 Pd81 Co2 42.56(15)
C29 Pd81 C7 99.5(3)
C5 Pd81 C7 83.2(2)
Co2 Pd81 C7 71.24(18)
C29 Pd81 Pd3 93.2(2)
C5 Pd81 Pd3 134.0(3)
Co2 Pd81 Pd3 118.2(2)
C7 Pd81 Pd3 136.9(3)
C29 Pd81 Pd1 152.2(3)
C5 Pd81 Pd1 98.2(2)
Co2 Pd81 Pd1 62.12(12)
C7 Pd81 Pd1 101.6(2)
Pd3 Pd81 Pd1 59.00(11)
C29 Pd81 Pd41 107.6(3)
C5 Pd81 Pd41 144.3(3)
Co2 Pd81 Pd41 103.4(2)
C7 Pd81 Pd41 72.9(2)
Pd3 Pd81 Pd41 63.98(16)
Pd1 Pd81 Pd41 62.50(17)
C29 Pd81 Co13 42.41(16)
C5 Pd81 Co13 110.2(3)
Co2 Pd81 Co13 142.8(3)
C7 Pd81 Co13 140.6(3)
Pd3 Pd81 Co13 57.00(12)
Pd1 Pd81 Co13 112.2(2)
Pd41 Pd81 Co13 105.0(2)
C29 Pd81 Co14 40.93(15)
C5 Pd81 Co14 142.4(2)
Co2 Pd81 Co14 165.6(3)
C7 Pd81 Co14 95.0(2)
Pd3 Pd81 Co14 68.84(13)
Pd1 Pd81 Co14 118.79(19)
Pd41 Pd81 Co14 67.48(19)
Co13 Pd81 Co14 51.43(10)
Pd61 Pd91 C13 111.0(6)
Pd61 Pd91 C24 87.3(4)
C13 Pd91 C24 98.8(5)
Pd61 Pd91 Co4 71.6(4)
C13 Pd91 Co4 43.3(3)
C24 Pd91 Co4 114.3(5)
Pd61 Pd91 Pd2 73.8(4)
C13 Pd91 Pd2 153.7(5)
C24 Pd91 Pd2 107.4(4)
Co4 Pd91 Pd2 123.3(5)
Pd61 Pd91 Pd1 71.8(4)
C13 Pd91 Pd1 97.5(4)
C24 Pd91 Pd1 157.1(5)
Co4 Pd91 Pd1 68.6(3)
Pd2 Pd91 Pd1 58.5(3)
Pd61 Pd91 Co6 114.0(5)
C13 Pd91 Co6 132.4(5)
C24 Pd91 Co6 69.3(3)
Co4 Pd91 Co6 173.9(4)
Pd2 Pd91 Co6 58.2(2)
Pd1 Pd91 Co6 110.2(4)
Pd61 Pd91 Co7 67.0(3)
C13 Pd91 Co7 136.3(5)
C24 Pd91 Co7 39.0(2)
Co4 Pd91 Co7 129.9(4)
Pd2 Pd91 Co7 69.9(3)
Pd1 Pd91 Co7 120.5(4)
Co6 Pd91 Co7 56.0(2)
C15 Co1 C7 95.0(2)
C15 Co1 C1 141.18(19)
C7 Co1 C1 119.99(18)
C15 Co1 C8 93.5(2)
C7 Co1 C8 93.53(19)
C1 Co1 C8 100.04(17)
C15 Co1 Co5 132.72(15)
C7 Co1 Co5 113.22(13)
C1 Co1 Co5 50.45(11)
C8 Co1 Co5 49.70(13)
C15 Co1 Pd6 67.74(15)
C7 Co1 Pd6 119.73(14)
C1 Co1 Pd6 79.68(11)
C8 Co1 Pd6 142.10(14)
Co5 Co1 Pd6 120.48(3)
C15 Co1 Pd8 105.88(15)
C7 Co1 Pd8 51.72(14)
C1 Co1 Pd8 86.01(12)
C8 Co1 Pd8 140.67(14)
Co5 Co1 Pd8 121.40(3)
Pd6 Co1 Pd8 77.216(19)
C15 Co1 Co4 98.58(15)
C7 Co1 Co4 164.76(13)
C1 Co1 Co4 45.03(12)
C8 Co1 Co4 92.55(14)
Co5 Co1 Co4 61.42(2)
Pd6 Co1 Co4 60.275(18)
Pd8 Co1 Co4 117.11(2)
C15 Co1 Co2 169.74(15)
C7 Co1 Co2 77.48(13)
C1 Co1 Co2 43.71(12)
C8 Co1 Co2 93.86(13)
Co5 Co1 Co2 57.41(2)
Pd6 Co1 Co2 109.78(2)
Pd8 Co1 Co2 64.01(2)
Co4 Co1 Co2 88.19(2)
C15 Co1 Pd41 72.47(19)
C7 Co1 Pd41 85.53(19)
C1 Co1 Pd41 92.65(16)
C8 Co1 Pd41 165.80(17)
Co5 Co1 Pd41 143.01(12)
Co4 Co1 Pd41 91.93(13)
Co2 Co1 Pd41 99.75(11)
C5 Co2 C1 157.56(18)
C5 Co2 C4 95.6(2)
C1 Co2 C4 98.84(18)
C5 Co2 C6 94.26(19)
C1 Co2 C6 100.22(17)
C4 Co2 C6 99.38(18)
C5 Co2 Co5 143.34(14)
C1 Co2 Co5 49.73(11)
C4 Co2 Co5 100.23(14)
C6 Co2 Co5 50.73(13)
C5 Co2 Pd81 64.60(19)
C1 Co2 Pd81 93.13(18)
C4 Co2 Pd81 121.6(2)
C6 Co2 Pd81 134.32(19)
Co5 Co2 Pd81 129.12(17)
C5 Co2 Co3 146.19(14)
C1 Co2 Co3 48.43(12)
C4 Co2 Co3 51.28(14)
C6 Co2 Co3 97.52(13)
Co5 Co2 Co3 61.86(2)
Pd81 Co2 Co3 122.97(12)
C5 Co2 Co1 120.81(14)
C1 Co2 Co1 43.98(12)
C4 Co2 Co1 142.65(14)
C6 Co2 Co1 86.91(13)
Co5 Co2 Co1 56.08(2)
Pd81 Co2 Co1 73.06(17)
Co3 Co2 Co1 91.47(2)
C5 Co2 Pd1 117.64(14)
C1 Co2 Pd1 47.55(11)
C4 Co2 Pd1 84.40(13)
C6 Co2 Pd1 147.50(14)
Co5 Co2 Pd1 96.78(2)
Pd81 Co2 Pd1 63.25(12)
Co3 Co2 Pd1 59.773(18)
Co1 Co2 Pd1 72.000(19)
C5 Co2 Pd8 77.38(14)
C1 Co2 Pd8 80.23(12)
C4 Co2 Pd8 134.02(13)
C6 Co2 Pd8 126.24(13)
Co5 Co2 Pd8 112.35(2)
Co3 Co2 Pd8 118.76(2)
Co1 Co2 Pd8 56.288(18)
Pd1 Co2 Pd8 61.017(15)
C12 Co3 C10 100.33(19)
C12 Co3 C1 130.05(17)
C10 Co3 C1 126.78(18)
C12 Co3 C4 90.98(18)
C10 Co3 C4 101.09(18)
C1 Co3 C4 94.76(17)
C12 Co3 Co2 125.34(14)
C10 Co3 Co2 119.00(14)
C1 Co3 Co2 47.80(12)
C4 Co3 Co2 47.76(13)
C12 Co3 Co5 174.02(13)
C10 Co3 Co5 80.07(14)
C1 Co3 Co5 47.96(11)
C4 Co3 Co5 94.80(13)
Co2 Co3 Co5 58.59(2)
C12 Co3 Pd1 81.59(13)
C10 Co3 Pd1 173.25(13)
C1 Co3 Pd1 49.71(11)
C4 Co3 Pd1 85.29(12)
Co2 Co3 Pd1 63.855(19)
Co5 Co3 Pd1 97.34(2)
C12 Co3 Co4 114.50(13)
C10 Co3 Co4 104.32(13)
C1 Co3 Co4 44.71(12)
C4 Co3 Co4 139.46(13)
Co2 Co3 Co4 92.03(2)
Co5 Co3 Co4 59.81(2)
Pd1 Co3 Co4 69.104(19)
C11 Co4 C13 98.6(2)
C11 Co4 C14 95.0(2)
C13 Co4 C14 99.1(2)
C11 Co4 C1 112.31(18)
C13 Co4 C1 116.19(18)
C14 Co4 C1 129.80(18)
C11 Co4 Pd91 148.4(3)
C13 Co4 Pd91 55.7(3)
C14 Co4 Pd91 74.0(2)
C1 Co4 Pd91 96.8(3)
C11 Co4 Pd9 146.24(15)
C13 Co4 Pd9 59.98(14)
C14 Co4 Pd9 66.12(13)
C1 Co4 Pd9 100.98(11)
C11 Co4 Co5 66.62(15)
C13 Co4 Co5 114.32(15)
C14 Co4 Co5 143.39(14)
C1 Co4 Co5 46.75(11)
Pd91 Co4 Co5 137.3(2)
Pd9 Co4 Co5 143.93(3)
C11 Co4 Pd6 125.94(15)
C13 Co4 Pd6 124.99(14)
C14 Co4 Pd6 52.04(14)
C1 Co4 Pd6 78.11(11)
Pd9 Co4 Pd6 65.254(19)
Co5 Co4 Pd6 112.35(3)
C11 Co4 Co1 91.22(15)
C13 Co4 Co1 160.78(14)
C14 Co4 Co1 96.39(14)
C1 Co4 Co1 44.59(12)
Pd91 Co4 Co1 119.0(3)
Pd9 Co4 Co1 117.52(3)
Co5 Co4 Co1 54.96(2)
Pd6 Co4 Co1 58.427(18)
C11 Co4 Co3 110.96(15)
C13 Co4 Co3 72.89(14)
C14 Co4 Co3 153.52(14)
C1 Co4 Co3 44.55(12)
Pd91 Co4 Co3 81.0(2)
Pd9 Co4 Co3 88.60(2)
Co5 Co4 Co3 57.73(2)
Pd6 Co4 Co3 111.35(2)
Co1 Co4 Co3 88.20(2)
C11 Co4 Pd61 139.62(18)
C13 Co4 Pd61 96.58(19)
C14 Co4 Pd61 45.52(17)
C1 Co4 Pd61 93.65(16)
Pd91 Co4 Pd61 44.1(3)
Co5 Co4 Pd61 137.03(13)
Co1 Co4 Pd61 86.25(13)
Co3 Co4 Pd61 109.23(10)
C11 Co4 Pd1 152.98(15)
C13 Co4 Pd1 97.39(14)
C14 Co4 Pd1 103.74(14)
C1 Co4 Pd1 40.71(11)
Pd91 Co4 Pd1 57.5(3)
Pd9 Co4 Pd1 60.637(18)
Co5 Co4 Pd1 86.96(2)
Pd6 Co4 Pd1 57.866(14)
Co1 Co4 Pd1 67.780(18)
Co3 Co4 Pd1 54.068(16)
Pd61 Co4 Pd1 58.88(11)
C9 Co5 C8 96.96(19)
C9 Co5 C1 160.50(19)
C8 Co5 C1 99.52(17)
C9 Co5 C6 93.23(19)
C8 Co5 C6 90.97(18)
C1 Co5 C6 96.83(17)
C9 Co5 Co1 146.77(14)
C8 Co5 Co1 50.40(13)
C1 Co5 Co1 49.22(12)
C6 Co5 Co1 93.41(12)
C9 Co5 Co2 137.31(15)
C8 Co5 Co2 101.72(14)
C1 Co5 Co2 48.21(12)
C6 Co5 Co2 48.84(12)
Co1 Co5 Co2 66.51(2)
C9 Co5 Co3 115.58(15)
C8 Co5 Co3 146.61(13)
C1 Co5 Co3 47.12(11)
C6 Co5 Co3 94.29(12)
Co1 Co5 Co3 96.32(2)
Co2 Co5 Co3 59.55(2)
C9 Co5 Co4 122.20(15)
C8 Co5 Co4 94.68(13)
C1 Co5 Co4 46.12(12)
C6 Co5 Co4 142.95(12)
Co1 Co5 Co4 63.62(2)
Co2 Co5 Co4 94.23(2)
Co3 Co5 Co4 62.46(2)
C20 Co6 C21 92.2(2)
C20 Co6 C2 153.79(18)
C21 Co6 C2 103.85(18)
C20 Co6 C19 99.58(18)
C21 Co6 C19 99.35(18)
C2 Co6 C19 98.11(17)
C20 Co6 Co10 141.94(15)
C21 Co6 Co10 53.47(14)
C2 Co6 Co10 50.47(12)
C19 Co6 Co10 101.68(13)
C20 Co6 Co9 149.86(14)
C21 Co6 Co9 98.40(13)
C2 Co6 Co9 48.52(11)
C19 Co6 Co9 50.95(13)
Co10 Co6 Co9 62.31(2)
C20 Co6 Pd2 115.07(14)
C21 Co6 Pd2 152.53(14)
C2 Co6 Pd2 49.67(12)
C19 Co6 Pd2 80.29(12)
Co10 Co6 Pd2 99.43(2)
Co9 Co6 Pd2 59.863(18)
C20 Co6 Co7 115.43(13)
C21 Co6 Co7 91.09(13)
C2 Co6 Co7 44.95(12)
C19 Co6 Co7 143.05(13)
Co10 Co6 Co7 57.37(2)
Co9 Co6 Co7 92.61(2)
Pd2 Co6 Co7 74.647(19)
C20 Co6 Pd91 67.9(3)
C21 Co6 Pd91 134.7(3)
C2 Co6 Pd91 86.2(3)
C19 Co6 Pd91 123.2(3)
Co10 Co6 Pd91 122.3(2)
Co9 Co6 Pd91 119.5(3)
Pd2 Co6 Pd91 60.1(3)
Co7 Co6 Pd91 65.07(19)
C20 Co6 Pd9 73.05(14)
C21 Co6 Pd9 131.24(13)
C2 Co6 Pd9 80.81(11)
C19 Co6 Pd9 128.46(13)
Co10 Co6 Pd9 115.10(2)
Co9 Co6 Pd9 117.75(3)
Pd2 Co6 Pd9 59.843(19)
Co7 Co6 Pd9 57.845(18)
C25 Co7 C24 97.80(18)
C25 Co7 C2 138.52(18)
C24 Co7 C2 120.10(17)
C25 Co7 C22 92.09(19)
C24 Co7 C22 95.34(18)
C2 Co7 C22 99.88(17)
C25 Co7 Co10 128.27(14)
C24 Co7 Co10 115.83(13)
C2 Co7 Co10 50.85(12)
C22 Co7 Co10 49.06(12)
C25 Co7 Pd5 72.37(14)
C24 Co7 Pd5 121.29(13)
C2 Co7 Pd5 73.67(12)
C22 Co7 Pd5 141.31(12)
Co10 Co7 Pd5 114.47(2)
C25 Co7 Pd9 109.51(14)
C24 Co7 Pd9 50.47(13)
C2 Co7 Pd9 85.58(12)
C22 Co7 Pd9 140.58(12)
Co10 Co7 Pd9 122.17(3)
Pd5 Co7 Pd9 77.85(2)
C25 Co7 Co6 173.57(14)
C24 Co7 Co6 77.12(12)
C2 Co7 Co6 44.91(12)
C22 Co7 Co6 92.31(12)
Co10 Co7 Co6 58.06(2)
Pd5 Co7 Co6 106.72(2)
Pd9 Co7 Co6 64.24(2)
C25 Co7 Co8 95.72(13)
C24 Co7 Co8 165.03(13)
C2 Co7 Co8 45.11(12)
C22 Co7 Co8 90.54(12)
Co10 Co7 Co8 58.97(2)
Pd5 Co7 Co8 57.406(18)
Pd9 Co7 Co8 118.38(3)
Co6 Co7 Co8 88.92(2)
C25 Co7 Pd61 80.64(17)
C24 Co7 Pd61 75.77(17)
C2 Co7 Pd61 92.25(15)
C22 Co7 Pd61 167.50(16)
Co10 Co7 Pd61 142.83(10)
Co6 Co7 Pd61 94.18(10)
Co8 Co7 Pd61 100.24(11)
C25 Co7 Pd91 114.9(3)
C24 Co7 Pd91 51.1(3)
C2 Co7 Pd91 81.6(3)
C22 Co7 Pd91 137.6(3)
Co10 Co7 Pd91 116.8(2)
Co6 Co7 Pd91 58.9(2)
Co8 Co7 Pd91 116.8(2)
Pd61 Co7 Pd91 41.2(3)
C27 Co8 C26 99.02(19)
C27 Co8 C17 90.74(18)
C26 Co8 C17 96.54(18)
C27 Co8 C2 110.16(18)
C26 Co8 C2 129.61(17)
C17 Co8 C2 122.29(17)
C27 Co8 Co10 60.65(14)
C26 Co8 Co10 135.35(13)
C17 Co8 Co10 121.06(13)
C2 Co8 Co10 49.51(12)
C27 Co8 Pd5 145.36(13)
C26 Co8 Pd5 57.78(13)
C17 Co8 Pd5 115.42(13)
C2 Co8 Pd5 75.90(11)
Co10 Co8 Pd5 115.70(2)
C27 Co8 Pd7 141.06(14)
C26 Co8 Pd7 91.65(14)
C17 Co8 Pd7 50.70(13)
C2 Co8 Pd7 90.36(12)
Co10 Co8 Pd7 129.97(3)
Pd5 Co8 Pd7 70.31(2)
C27 Co8 Co7 98.50(14)
C26 Co8 Co7 92.17(13)
C17 Co8 Co7 166.17(13)
C2 Co8 Co7 44.65(11)
Co10 Co8 Co7 56.72(2)
Pd5 Co8 Co7 60.933(19)
Pd7 Co8 Co7 118.52(3)
C27 Co8 Pd71 135.5(2)
C26 Co8 Pd71 102.7(2)
C17 Co8 Pd71 48.7(3)
C2 Co8 Pd71 84.5(2)
Co10 Co8 Pd71 119.80(18)
Co7 Co8 Pd71 118.8(2)
C27 Co8 Co9 100.16(14)
C26 Co8 Co9 160.64(14)
C17 Co8 Co9 80.60(12)
C2 Co8 Co9 43.91(11)
Co10 Co8 Co9 58.79(2)
Pd5 Co8 Co9 105.99(2)
Pd7 Co8 Co9 71.62(2)
Co7 Co8 Co9 87.63(2)
Pd71 Co8 Co9 61.08(18)
C27 Co8 Pd51 155.02(17)
C26 Co8 Pd51 56.51(17)
C17 Co8 Pd51 96.63(19)
C2 Co8 Pd51 85.91(16)
Co10 Co8 Pd51 131.62(12)
Co7 Co8 Pd51 79.26(14)
Pd71 Co8 Pd51 62.7(2)
Co9 Co8 Pd51 104.57(11)
C16 Co9 C18 98.35(19)
C16 Co9 C2 138.19(18)
C18 Co9 C2 121.19(17)
C16 Co9 C19 90.04(18)
C18 Co9 C19 101.22(18)
C2 Co9 C19 94.64(17)
C16 Co9 Co6 130.31(13)
C18 Co9 Co6 113.01(14)
C2 Co9 Co6 47.97(11)
C19 Co9 Co6 47.95(12)
C16 Co9 Pd2 89.07(13)
C18 Co9 Pd2 172.31(13)
C2 Co9 Pd2 51.13(11)
C19 Co9 Pd2 80.68(12)
Co6 Co9 Pd2 62.703(19)
C16 Co9 Co10 170.59(13)
C18 Co9 Co10 73.55(13)
C2 Co9 Co10 48.47(12)
C19 Co9 Co10 96.17(12)
Co6 Co9 Co10 58.61(2)
Pd2 Co9 Co10 98.89(2)
C16 Co9 Co8 121.39(13)
C18 Co9 Co8 100.16(13)
C2 Co9 Co8 43.91(11)
C19 Co9 Co8 138.45(12)
Co6 Co9 Co8 90.82(2)
Pd2 Co9 Co8 74.052(18)
Co10 Co9 Co8 57.00(2)
C16 Co9 Pd71 63.9(2)
C18 Co9 Pd71 121.2(3)
C2 Co9 Pd71 82.9(2)
C19 Co9 Pd71 131.8(2)
Co6 Co9 Pd71 120.7(2)
Pd2 Co9 Pd71 60.5(2)
Co10 Co9 Pd71 115.9(2)
Co8 Co9 Pd71 58.9(2)
C23 Co10 C22 97.76(18)
C23 Co10 C2 163.72(17)
C22 Co10 C2 98.38(17)
C23 Co10 C21 87.32(18)
C22 Co10 C21 89.82(17)
C2 Co10 C21 94.88(16)
C23 Co10 C27 86.80(18)
C22 Co10 C27 89.99(16)
C2 Co10 C27 91.05(16)
C21 Co10 C27 174.03(16)
C23 Co10 Co7 147.77(13)
C22 Co10 Co7 50.02(13)
C2 Co10 Co7 48.40(11)
C21 Co10 Co7 92.20(12)
C27 Co10 Co7 92.24(11)
C23 Co10 Co6 131.12(14)
C22 Co10 Co6 98.15(12)
C2 Co10 Co6 48.00(11)
C21 Co10 Co6 46.95(12)
C27 Co10 Co6 138.92(11)
Co7 Co10 Co6 64.57(2)
C23 Co10 Co8 128.36(14)
C22 Co10 Co8 95.27(13)
C2 Co10 Co8 47.66(11)
C21 Co10 Co8 142.54(12)
C27 Co10 Co8 43.40(11)
Co7 Co10 Co8 64.31(2)
Co6 Co10 Co8 95.62(2)
C23 Co10 Co9 117.24(13)
C22 Co10 Co9 145.01(13)
C2 Co10 Co9 46.68(11)
C21 Co10 Co9 91.24(12)
C27 Co10 Co9 92.34(11)
Co7 Co10 Co9 94.99(2)
Co6 Co10 Co9 59.08(2)
Co8 Co10 Co9 64.20(2)
C37 Co11 C36 93.2(2)
C37 Co11 C3 145.5(2)
C36 Co11 C3 119.24(19)
C37 Co11 C34 89.4(2)
C36 Co11 C34 95.0(2)
C3 Co11 C34 98.64(18)
C37 Co11 Co15 122.40(16)
C36 Co11 Co15 123.12(15)
C3 Co11 Co15 50.65(13)
C34 Co11 Co15 48.85(14)
C37 Co11 Pd4 122.78(16)
C36 Co11 Pd4 52.37(14)
C3 Co11 Pd4 75.57(13)
C34 Co11 Pd4 131.37(14)
Co15 Co11 Pd4 114.82(3)
C37 Co11 Co12 100.99(16)
C36 Co11 Co12 161.71(14)
C3 Co11 Co12 44.88(12)
C34 Co11 Co12 96.69(14)
Co15 Co11 Co12 57.66(2)
Pd4 Co11 Co12 109.61(2)
C37 Co11 Pd7 69.24(15)
C36 Co11 Pd7 117.08(15)
C3 Co11 Pd7 84.43(13)
C34 Co11 Pd7 141.50(14)
Co15 Co11 Pd7 116.62(3)
Pd4 Co11 Pd7 86.74(2)
Co12 Co11 Pd7 58.96(2)
C37 Co11 Co14 170.43(16)
C36 Co11 Co14 79.69(15)
C3 Co11 Co14 43.54(12)
C34 Co11 Co14 84.92(14)
Co15 Co11 Co14 58.37(2)
Pd4 Co11 Co14 57.366(19)
Co12 Co11 Co14 87.34(2)
Pd7 Co11 Co14 119.67(3)
C37 Co11 Pd51 86.54(19)
C36 Co11 Pd51 68.28(18)
C3 Co11 Pd51 94.34(16)
C34 Co11 Pd51 162.46(17)
Co15 Co11 Pd51 144.94(10)
Co12 Co11 Pd51 100.83(10)
Co14 Co11 Pd51 96.60(10)
C39 Co12 C38 94.12(19)
C39 Co12 C3 121.48(19)
C38 Co12 C3 138.26(18)
C39 Co12 C35 100.4(2)
C38 Co12 C35 92.39(19)
C3 Co12 C35 100.83(18)
C39 Co12 Co15 123.22(14)
C38 Co12 Co15 128.60(13)
C3 Co12 Co15 50.18(13)
C35 Co12 Co15 50.65(14)
C39 Co12 Pd3 91.63(15)
C38 Co12 Pd3 115.87(14)
C3 Co12 Pd3 48.87(12)
C35 Co12 Pd3 148.46(14)
Co15 Co12 Pd3 98.50(2)
C39 Co12 Pd7 116.26(14)
C38 Co12 Pd7 56.84(14)
C3 Co12 Pd7 86.09(13)
C35 Co12 Pd7 131.92(13)
Co15 Co12 Pd7 118.24(3)
Pd3 Co12 Pd7 63.66(2)
C39 Co12 Pd71 105.8(2)
C38 Co12 Pd71 50.9(3)
C3 Co12 Pd71 95.4(2)
C35 Co12 Pd71 135.5(3)
Co15 Co12 Pd71 129.43(18)
Pd3 Co12 Pd71 66.1(2)
C39 Co12 Co13 79.10(14)
C38 Co12 Co13 171.19(13)
C3 Co12 Co13 45.48(12)
C35 Co12 Co13 94.36(14)
Co15 Co12 Co13 60.21(2)
Pd3 Co12 Co13 59.248(19)
Pd7 Co12 Co13 121.14(3)
Pd71 Co12 Co13 125.3(2)
C39 Co12 Co11 164.27(15)
C38 Co12 Co11 96.43(13)
C3 Co12 Co11 44.60(12)
C35 Co12 Co11 90.78(13)
Co15 Co12 Co11 56.92(2)
Pd3 Co12 Co11 73.26(2)
Pd7 Co12 Co11 61.33(2)
Pd71 Co12 Co11 72.55(18)
Co13 Co12 Co11 89.15(2)
C32 Co13 C28 100.1(2)
C32 Co13 C3 122.3(2)
C28 Co13 C3 131.3(2)
C32 Co13 C29 94.2(2)
C28 Co13 C29 101.95(19)
C3 Co13 C29 97.93(19)
C32 Co13 Co14 112.19(16)
C28 Co13 Co14 136.48(15)
C3 Co13 Co14 49.21(12)
C29 Co13 Co14 49.21(14)
C32 Co13 Co15 74.61(15)
C28 Co13 Co15 160.99(15)
C3 Co13 Co15 48.03(12)
C29 Co13 Co15 96.70(13)
Co14 Co13 Co15 60.54(2)
C32 Co13 Pd3 161.15(17)
C28 Co13 Pd3 82.77(15)
C3 Co13 Pd3 49.33(12)
C29 Co13 Pd3 103.46(16)
Co14 Co13 Pd3 75.90(2)
Co15 Co13 Pd3 96.55(2)
C32 Co13 Co12 101.63(16)
C28 Co13 Co12 108.24(14)
C3 Co13 Co12 45.09(12)
C29 Co13 Co12 142.54(14)
Co14 Co13 Co12 93.33(3)
Co15 Co13 Co12 56.44(2)
Pd3 Co13 Co12 60.123(18)
C32 Co13 Pd81 141.01(19)
C28 Co13 Pd81 70.6(2)
C3 Co13 Pd81 87.21(18)
C29 Co13 Pd81 53.64(19)
Co14 Co13 Pd81 65.95(14)
Co15 Co13 Pd81 124.94(14)
Pd3 Co13 Pd81 57.59(10)
Co12 Co13 Pd81 117.32(11)
C31 Co14 C30 94.3(2)
C31 Co14 C3 122.1(2)
C30 Co14 C3 135.6(2)
C31 Co14 C29 94.7(2)
C30 Co14 C29 104.1(2)
C3 Co14 C29 97.71(19)
C31 Co14 Co13 112.62(16)
C30 Co14 Co13 141.96(17)
C3 Co14 Co13 48.62(12)
C29 Co14 Co13 49.57(15)
C31 Co14 Co15 74.06(16)
C30 Co14 Co15 156.20(17)
C3 Co14 Co15 48.35(12)
C29 Co14 Co15 97.57(16)
Co13 Co14 Co15 61.26(2)
C31 Co14 Pd4 132.12(16)
C30 Co14 Pd4 60.95(17)
C3 Co14 Pd4 75.25(12)
C29 Co14 Pd4 129.24(15)
Co13 Co14 Pd4 110.81(3)
Co15 Co14 Pd4 111.61(3)
C31 Co14 Pd8 142.47(16)
C30 Co14 Pd8 64.23(17)
C3 Co14 Pd8 92.63(12)
C29 Co14 Pd8 64.37(15)
Co13 Co14 Pd8 78.41(2)
Co15 Co14 Pd8 136.18(3)
Pd4 Co14 Pd8 65.832(19)
C31 Co14 Co11 102.92(16)
C30 Co14 Co11 110.18(17)
C3 Co14 Co11 42.44(12)
C29 Co14 Co11 139.75(15)
Co13 Co14 Co11 90.18(3)
Co15 Co14 Co11 54.73(2)
Pd4 Co14 Co11 57.730(19)
Pd8 Co14 Co11 113.10(3)
C31 Co14 Pd81 141.86(19)
C30 Co14 Pd81 79.5(2)
C3 Co14 Pd81 84.59(17)
C29 Co14 Pd81 51.86(19)
Co13 Co14 Pd81 62.62(14)
Co15 Co14 Pd81 122.42(14)
Co11 Co14 Pd81 114.60(10)
C33 Co15 C34 93.7(2)
C33 Co15 C3 163.07(19)
C34 Co15 C3 97.74(18)
C33 Co15 C35 92.9(2)
C34 Co15 C35 100.37(19)
C3 Co15 C35 97.27(18)
C33 Co15 Co11 143.44(15)
C34 Co15 Co11 49.84(14)
C3 Co15 Co11 48.75(12)
C35 Co15 Co11 95.97(13)
C33 Co15 Co12 139.52(15)
C34 Co15 Co12 104.10(14)
C3 Co15 Co12 48.64(12)
C35 Co15 Co12 48.63(13)
Co11 Co15 Co12 65.42(2)
C33 Co15 Co14 119.60(15)
C34 Co15 Co14 91.62(14)
C3 Co15 Co14 47.87(12)
C35 Co15 Co14 144.64(13)
Co11 Co15 Co14 66.90(2)
Co12 Co15 Co14 96.26(3)
C33 Co15 Co13 118.67(15)
C34 Co15 Co13 143.15(14)
C3 Co15 Co13 47.01(12)
C35 Co15 Co13 95.41(13)
Co11 Co15 Co13 95.73(3)
Co12 Co15 Co13 63.34(2)
Co14 Co15 Co13 58.21(2)
Co2 C1 Co1 92.31(18)
Co2 C1 Co3 83.77(15)
Co1 C1 Co3 165.1(2)
Co2 C1 Co4 168.2(2)
Co1 C1 Co4 90.38(16)
Co3 C1 Co4 90.74(17)
Co2 C1 Co5 82.06(15)
Co1 C1 Co5 80.33(15)
Co3 C1 Co5 84.92(15)
Co4 C1 Co5 87.13(16)
Co2 C1 Pd1 88.73(16)
Co1 C1 Pd1 110.19(18)
Co3 C1 Pd1 84.12(15)
Co4 C1 Pd1 101.07(17)
Co5 C1 Pd1 166.4(2)
Co6 C2 Co7 90.14(17)
Co6 C2 Co9 83.51(15)
Co7 C2 Co9 165.0(2)
Co6 C2 Co8 164.1(2)
Co7 C2 Co8 90.24(16)
Co9 C2 Co8 92.19(17)
Co6 C2 Co10 81.53(15)
Co7 C2 Co10 80.75(15)
Co9 C2 Co10 84.85(15)
Co8 C2 Co10 82.83(15)
Co6 C2 Pd2 85.36(15)
Co7 C2 Pd2 110.97(18)
Co9 C2 Pd2 82.16(14)
Co8 C2 Pd2 109.30(18)
Co10 C2 Pd2 162.5(2)
Co11 C3 Co12 90.52(17)
Co11 C3 Co13 165.4(2)
Co12 C3 Co13 89.43(17)
Co11 C3 Co14 94.02(18)
Co12 C3 Co14 163.4(2)
Co13 C3 Co14 82.17(16)
Co11 C3 Co15 80.60(15)
Co12 C3 Co15 81.18(16)
Co13 C3 Co15 84.96(17)
Co14 C3 Co15 83.78(16)
Co11 C3 Pd3 109.9(2)
Co12 C3 Pd3 85.90(16)
Co13 C3 Pd3 84.62(16)
Co14 C3 Pd3 107.45(19)
Co15 C3 Pd3 163.5(2)
O4 C4 Co2 143.9(4)
O4 C4 Co3 135.0(4)
Co2 C4 Co3 80.95(17)
O5 C5 Co2 174.8(4)
O5 C5 Pd81 112.4(4)
Co2 C5 Pd81 72.8(2)
O6 C6 Co2 141.4(4)
O6 C6 Co5 137.9(4)
Co2 C6 Co5 80.43(16)
O7 C7 Co1 150.4(4)
O7 C7 Pd8 125.3(4)
Co1 C7 Pd8 84.20(17)
O7 C7 Pd81 118.8(3)
Co1 C7 Pd81 90.0(2)
O8 C8 Co5 140.8(4)
O8 C8 Co1 139.3(4)
Co5 C8 Co1 79.90(16)
O9 C9 Co5 177.6(4)
O10 C10 Co3 174.0(4)
O11 C11 Co4 167.9(4)
O12 C12 Co3 175.0(4)
O13 C13 Co4 161.0(4)
O13 C13 Pd91 116.9(5)
Co4 C13 Pd91 81.0(4)
O13 C13 Pd9 119.3(3)
Co4 C13 Pd9 77.39(17)
O14 C14 Co4 151.8(4)
O14 C14 Pd61 114.1(4)
Co4 C14 Pd61 92.0(2)
O14 C14 Pd6 123.2(3)
Co4 C14 Pd6 83.83(17)
O14 C14 Pd9 119.9(3)
Co4 C14 Pd9 71.46(14)
Pd6 C14 Pd9 75.17(13)
O15 C15 Co1 171.7(4)
O15 C15 Pd6 116.5(3)
Co1 C15 Pd6 71.67(15)
O16 C16 Co9 172.4(4)
O16 C16 Pd71 110.1(4)
Co9 C16 Pd71 77.5(3)
O17 C17 Co8 148.5(3)
O17 C17 Pd71 122.9(4)
Co8 C17 Pd71 88.4(4)
O17 C17 Pd7 126.0(3)
Co8 C17 Pd7 85.10(17)
O18 C18 Co9 171.2(4)
O19 C19 Co6 143.5(4)
O19 C19 Co9 135.4(3)
Co6 C19 Co9 81.09(16)
O20 C20 Co6 173.4(4)
O21 C21 Co6 145.9(4)
O21 C21 Co10 134.3(3)
Co6 C21 Co10 79.58(17)
O22 C22 Co10 140.6(3)
O22 C22 Co7 138.5(3)
Co10 C22 Co7 80.92(16)
O23 C23 Co10 177.1(4)
O24 C24 Co7 152.9(3)
O24 C24 Pd9 120.9(3)
Co7 C24 Pd9 86.13(17)
O24 C24 Pd91 117.0(4)
Co7 C24 Pd91 89.9(3)
O25 C25 Co7 174.6(4)
O26 C26 Co8 161.1(4)
O26 C26 Pd5 120.7(3)
Co8 C26 Pd5 78.26(15)
O26 C26 Pd51 113.7(3)
Co8 C26 Pd51 83.8(2)
O27 C27 Co8 156.0(4)
O27 C27 Co10 128.0(3)
Co8 C27 Co10 75.96(16)
O28 C28 Co13 175.4(5)
O29 C29 Co14 138.8(4)
O29 C29 Co13 137.8(4)
Co14 C29 Co13 81.22(18)
O29 C29 Pd81 106.2(4)
Co14 C29 Pd81 87.2(2)
Co13 C29 Pd81 84.0(2)
O29 C29 Pd8 109.5(4)
Co14 C29 Pd8 72.06(16)
Co13 C29 Pd8 93.55(18)
O30 C30 Co14 160.7(5)
O30 C30 Pd4 116.4(4)
Co14 C30 Pd4 76.37(19)
O30 C30 Pd8 121.7(4)
Co14 C30 Pd8 74.84(19)
Pd4 C30 Pd8 72.67(16)
O30 C30 Pd41 105.1(4)
Co14 C30 Pd41 93.3(3)
O31 C31 Co14 171.8(5)
O32 C32 Co13 172.1(4)
O33 C33 Co15 175.2(4)
O34 C34 Co15 142.2(4)
O34 C34 Co11 136.4(4)
Co15 C34 Co11 81.30(18)
O35 C35 Co12 140.3(4)
O35 C35 Co15 139.0(4)
Co12 C35 Co15 80.72(17)
O36 C36 Co11 151.5(4)
O36 C36 Pd4 125.4(4)
Co11 C36 Pd4 83.07(18)
O37 C37 Co11 169.1(4)
O38 C38 Co12 157.3(4)
O38 C38 Pd71 115.5(4)
Co12 C38 Pd71 86.3(3)
O38 C38 Pd7 121.8(3)
Co12 C38 Pd7 80.92(17)
O39 C39 Co12 174.1(4)
O40 C40 Pd1 134.0(3)
O40 C40 Pd2 132.9(3)
Pd1 C40 Pd2 80.18(14)
O40 C40 Pd3 130.7(3)
Pd1 C40 Pd3 79.26(14)
Pd2 C40 Pd3 78.32(14)
O41 C41 Pd5 134.5(4)
O41 C41 Pd6 133.8(4)
Pd5 C41 Pd6 81.53(16)
O41 C41 Pd51 138.3(4)
O41 C41 Pd4 130.0(4)
Pd5 C41 Pd4 77.56(15)
Pd6 C41 Pd4 76.87(15)
O41 C41 Pd41 139.4(4)
Pd51 C41 Pd41 73.0(2)
O41 C41 Pd61 136.0(4)
Pd51 C41 Pd61 72.2(2)
Pd41 C41 Pd61 67.0(2)
C105 N1 C103 110.9(4)
C105 N1 C101 105.6(3)
C103 N1 C101 111.7(3)
C105 N1 C107 111.8(4)
C103 N1 C107 105.7(3)
C101 N1 C107 111.2(4)
C102 C101 N1 115.6(4)
C102 C101 H10A 108.4
N1 C101 H10A 108.4
C102 C101 H10B 108.4
N1 C101 H10B 108.4
H10A C101 H10B 107.4
C101 C102 H10C 109.5
C101 C102 H10D 109.5
H10C C102 H10D 109.5
C101 C102 H10E 109.5
H10C C102 H10E 109.5
H10D C102 H10E 109.5
C104 C103 N1 115.0(4)
C104 C103 H10F 108.5
N1 C103 H10F 108.5
C104 C103 H10G 108.5
N1 C103 H10G 108.5
H10F C103 H10G 107.5
C103 C104 H10H 109.5
C103 C104 H10I 109.5
H10H C104 H10I 109.5
C103 C104 H10J 109.5
H10H C104 H10J 109.5
H10I C104 H10J 109.5
C106 C105 N1 115.0(4)
C106 C105 H10K 108.5
N1 C105 H10K 108.5
C106 C105 H10L 108.5
N1 C105 H10L 108.5
H10K C105 H10L 107.5
C105 C106 H10M 109.5
C105 C106 H10N 109.5
H10M C106 H10N 109.5
C105 C106 H10O 109.5
H10M C106 H10O 109.5
H10N C106 H10O 109.5
C108 C107 N1 116.8(4)
C108 C107 H10P 108.1
N1 C107 H10P 108.1
C108 C107 H10Q 108.1
N1 C107 H10Q 108.1
H10P C107 H10Q 107.3
C109 C108 C113 118.4(5)
C109 C108 C107 121.1(4)
C113 C108 C107 120.3(4)
C110 C109 C108 120.7(5)
C110 C109 H109 119.7
C108 C109 H109 119.7
C109 C110 C111 120.5(5)
C109 C110 H110 119.7
C111 C110 H110 119.7
C112 C111 C110 119.2(6)
C112 C111 H111 120.4
C110 C111 H111 120.4
C111 C112 C113 120.9(5)
C111 C112 H112 119.5
C113 C112 H112 119.5
C112 C113 C108 120.3(5)
C112 C113 H113 119.9
C108 C113 H113 119.9
C205 N2 C203 110.6(4)
C205 N2 C207 111.5(4)
C203 N2 C207 106.5(3)
C205 N2 C201 107.0(3)
C203 N2 C201 110.5(4)
C207 N2 C201 110.7(3)
C202 C201 N2 115.8(4)
C202 C201 H20A 108.3
N2 C201 H20A 108.3
C202 C201 H20B 108.3
N2 C201 H20B 108.3
H20A C201 H20B 107.4
C201 C202 H20C 109.5
C201 C202 H20D 109.5
H20C C202 H20D 109.5
C201 C202 H20E 109.5
H20C C202 H20E 109.5
H20D C202 H20E 109.5
C204 C203 N2 114.8(4)
C204 C203 H20F 108.6
N2 C203 H20F 108.6
C204 C203 H20G 108.6
N2 C203 H20G 108.6
H20F C203 H20G 107.5
C203 C204 H20H 109.5
C203 C204 H20I 109.5
H20H C204 H20I 109.5
C203 C204 H20J 109.5
H20H C204 H20J 109.5
H20I C204 H20J 109.5
C206 C205 N2 115.6(4)
C206 C205 H20K 108.4
N2 C205 H20K 108.4
C206 C205 H20L 108.4
N2 C205 H20L 108.4
H20K C205 H20L 107.4
C205 C206 H20M 109.5
C205 C206 H20N 109.5
H20M C206 H20N 109.5
C205 C206 H20O 109.5
H20M C206 H20O 109.5
H20N C206 H20O 109.5
C208 C207 N2 115.2(3)
C208 C207 H20P 108.5
N2 C207 H20P 108.5
C208 C207 H20Q 108.5
N2 C207 H20Q 108.5
H20P C207 H20Q 107.5
C213 C208 C209 118.7(4)
C213 C208 C207 119.2(4)
C209 C208 C207 122.1(4)
C210 C209 C208 120.6(4)
C210 C209 H209 119.7
C208 C209 H209 119.7
C209 C210 C211 120.1(4)
C209 C210 H210 120.0
C211 C210 H210 120.0
C212 C211 C210 120.0(4)
C212 C211 H211 120.0
C210 C211 H211 120.0
C211 C212 C213 120.1(4)
C211 C212 H212 119.9
C213 C212 H212 119.9
C212 C213 C208 120.5(4)
C212 C213 H213 119.7
C208 C213 H213 119.7
Cl2 C301 Cl1 113.5(4)
Cl2 C301 H30A 108.9
Cl1 C301 H30A 108.9
Cl2 C301 H30B 108.9
Cl1 C301 H30B 108.9
H30A C301 H30B 107.7

loop_
_geom_bond_atom_site_label_1
_geom_bond_atom_site_label_2
_geom_bond_distance
Pd1 C1 2.019(4)
Pd1 C40 2.068(4)
Pd1 Co3 2.6336(6)
Pd1 Pd2 2.6770(4)
Pd1 Pd3 2.6787(4)
Pd1 Co2 2.7361(6)
Pd1 Pd91 2.752(12)
Pd1 Pd81 2.764(5)
Pd1 Pd6 2.7845(4)
Pd1 Pd8 2.8362(5)
Pd1 Pd61 2.867(5)
Pd1 Pd9 2.8868(7)
Pd2 C2 2.044(4)
Pd2 C40 2.089(4)
Pd2 Co9 2.6013(6)
Pd2 Pd3 2.6650(5)
Pd2 Co6 2.6729(6)
Pd2 Pd71 2.717(11)
Pd2 Pd91 2.728(13)
Pd2 Pd5 2.7517(4)
Pd2 Pd9 2.7608(7)
Pd2 Pd7 2.8131(8)
Pd2 Pd51 2.888(5)
Pd3 C3 2.024(4)
Pd3 C40 2.131(4)
Pd3 Co13 2.6561(7)
Pd3 Pd81 2.674(5)
Pd3 Co12 2.6799(6)
Pd3 Pd8 2.7971(5)
Pd3 Pd4 2.8202(5)
Pd3 Pd7 2.8281(7)
Pd3 Pd41 2.907(5)
Pd3 Pd71 2.927(10)
Pd4 C36 2.090(4)
Pd4 C41 2.219(4)
Pd4 C30 2.347(5)
Pd4 Co14 2.6092(7)
Pd4 Co11 2.6198(7)
Pd4 Pd5 2.6730(5)
Pd4 Pd6 2.6829(5)
Pd4 Pd8 2.8753(6)
Pd5 C41 2.043(4)
Pd5 C26 2.232(4)
Pd5 Co8 2.5827(6)
Pd5 Co7 2.6794(7)
Pd5 Pd6 2.7022(5)
Pd5 Pd7 3.0147(7)
Pd6 C41 2.095(5)
Pd6 C14 2.126(5)
Pd6 C15 2.564(5)
Pd6 Co1 2.6298(6)
Pd6 Co4 2.6805(6)
Pd6 Pd9 2.8684(7)
Pd7 C17 2.060(4)
Pd7 C38 2.274(4)
Pd7 Co8 2.6519(9)
Pd7 Co12 2.6824(9)
Pd7 Co11 2.7467(9)
Pd8 C7 2.079(4)
Pd8 C30 2.501(6)
Pd8 C29 2.541(5)
Pd8 Co1 2.6350(7)
Pd8 Co14 2.6809(7)
Pd8 Co2 2.8474(7)
Pd9 C24 2.073(4)
Pd9 C13 2.342(5)
Pd9 C14 2.545(4)
Pd9 Co4 2.6392(8)
Pd9 Co7 2.6820(8)
Pd9 Co6 2.8531(8)
Pd41 C41 2.314(7)
Pd41 C30 2.537(8)
Pd41 Pd61 2.641(9)
Pd41 Pd51 2.665(7)
Pd41 Co1 2.744(5)
Pd41 Pd81 2.809(9)
Pd51 C41 2.160(7)
Pd51 C26 2.391(7)
Pd51 Pd61 2.738(8)
Pd51 Co8 2.850(6)
Pd51 Pd71 2.903(11)
Pd51 Co11 2.967(7)
Pd61 C14 1.982(7)
Pd61 Pd91 2.036(12)
Pd61 C41 2.467(7)
Pd61 Co4 2.776(5)
Pd61 Co7 2.844(6)
Pd71 C17 2.047(11)
Pd71 C38 2.088(12)
Pd71 C16 2.560(9)
Pd71 Co12 2.685(11)
Pd71 Co8 2.725(11)
Pd71 Co9 2.784(10)
Pd81 C29 2.332(7)
Pd81 C5 2.387(7)
Pd81 Co2 2.524(6)
Pd81 C7 2.537(8)
Pd81 Co13 2.880(6)
Pd81 Co14 2.961(6)
Pd91 C13 2.206(13)
Pd91 C24 2.282(12)
Pd91 Co4 2.637(12)
Pd91 Co6 2.770(12)
Pd91 Co7 2.934(11)
Co1 C15 1.802(5)
Co1 C7 1.842(4)
Co1 C1 1.901(4)
Co1 C8 1.937(4)
Co1 Co5 2.4745(8)
Co1 Co4 2.7074(8)
Co1 Co2 2.7349(8)
Co2 C5 1.787(5)
Co2 C1 1.891(4)
Co2 C4 1.903(4)
Co2 C6 1.918(4)
Co2 Co5 2.5124(8)
Co2 Co3 2.5379(8)
Co3 C12 1.791(4)
Co3 C10 1.796(4)
Co3 C1 1.910(4)
Co3 C4 2.005(5)
Co3 Co5 2.5961(8)
Co3 Co4 2.7224(8)
Co4 C11 1.807(4)
Co4 C13 1.832(5)
Co4 C14 1.878(4)
Co4 C1 1.916(4)
Co4 Co5 2.6540(8)
Co5 C9 1.787(5)
Co5 C8 1.917(4)
Co5 C1 1.936(4)
Co5 C6 1.972(4)
Co6 C20 1.781(4)
Co6 C21 1.874(4)
Co6 C2 1.895(4)
Co6 C19 1.905(4)
Co6 Co10 2.5223(8)
Co6 Co9 2.5350(7)
Co6 Co7 2.6842(7)
Co7 C25 1.808(4)
Co7 C24 1.847(4)
Co7 C2 1.896(4)
Co7 C22 1.942(4)
Co7 Co10 2.5031(7)
Co7 Co8 2.6981(8)
Co8 C27 1.817(4)
Co8 C26 1.831(4)
Co8 C17 1.855(4)
Co8 C2 1.911(4)
Co8 Co10 2.5657(8)
Co8 Co9 2.7543(7)
Co9 C16 1.782(4)
Co9 C18 1.783(4)
Co9 C2 1.911(4)
Co9 C19 1.993(4)
Co9 Co10 2.6166(8)
Co10 C23 1.787(4)
Co10 C22 1.915(4)
Co10 C2 1.967(4)
Co10 C21 2.061(5)
Co10 C27 2.305(4)
Co11 C37 1.807(5)
Co11 C36 1.851(5)
Co11 C3 1.898(4)
Co11 C34 1.926(5)
Co11 Co15 2.4906(8)
Co11 Co12 2.7032(8)
Co11 Co14 2.8058(8)
Co12 C39 1.785(5)
Co12 C38 1.826(4)
Co12 C3 1.908(4)
Co12 C35 1.910(4)
Co12 Co15 2.5114(8)
Co12 Co13 2.6934(8)
Co13 C32 1.799(5)
Co13 C28 1.800(5)
Co13 C3 1.920(4)
Co13 C29 1.953(5)
Co13 Co14 2.5354(8)
Co13 Co15 2.6154(8)
Co14 C31 1.790(5)
Co14 C30 1.820(5)
Co14 C3 1.938(4)
Co14 C29 1.942(5)
Co14 Co15 2.5972(9)
Co15 C33 1.772(5)
Co15 C34 1.897(5)
Co15 C3 1.952(4)
Co15 C35 1.968(5)
C4 O4 1.156(5)
C5 O5 1.138(5)
C6 O6 1.151(5)
C7 O7 1.153(5)
C8 O8 1.159(5)
C9 O9 1.140(5)
C10 O10 1.137(5)
C11 O11 1.135(5)
C12 O12 1.133(5)
C13 O13 1.144(6)
C14 O14 1.158(5)
C15 O15 1.146(6)
C16 O16 1.141(5)
C17 O17 1.167(5)
C18 O18 1.140(5)
C19 O19 1.159(5)
C20 O20 1.138(5)
C21 O21 1.154(5)
C22 O22 1.162(5)
C23 O23 1.138(5)
C24 O24 1.163(5)
C25 O25 1.133(5)
C26 O26 1.145(5)
C27 O27 1.153(5)
C28 O28 1.134(5)
C29 O29 1.175(6)
C30 O30 1.153(6)
C31 O31 1.136(6)
C32 O32 1.140(6)
C33 O33 1.138(6)
C34 O34 1.171(5)
C35 O35 1.158(5)
C36 O36 1.155(6)
C37 O37 1.132(6)
C38 O38 1.146(5)
C39 O39 1.138(5)
C40 O40 1.167(5)
C41 O41 1.161(5)
N1 C105 1.518(5)
N1 C103 1.524(6)
N1 C101 1.524(5)
N1 C107 1.533(6)
C101 C102 1.514(6)
C101 H10A 0.9900
C101 H10B 0.9900
C102 H10C 0.9800
C102 H10D 0.9800
C102 H10E 0.9800
C103 C104 1.510(7)
C103 H10F 0.9900
C103 H10G 0.9900
C104 H10H 0.9800
C104 H10I 0.9800
C104 H10J 0.9800
C105 C106 1.509(6)
C105 H10K 0.9900
C105 H10L 0.9900
C106 H10M 0.9800
C106 H10N 0.9800
C106 H10O 0.9800
C107 C108 1.500(7)
C107 H10P 0.9900
C107 H10Q 0.9900
C108 C109 1.390(7)
C108 C113 1.403(7)
C109 C110 1.381(8)
C109 H109 0.9500
C110 C111 1.388(8)
C110 H110 0.9500
C111 C112 1.376(8)
C111 H111 0.9500
C112 C113 1.380(8)
C112 H112 0.9500
C113 H113 0.9500
N2 C205 1.517(6)
N2 C203 1.525(6)
N2 C207 1.526(5)
N2 C201 1.532(6)
C201 C202 1.508(7)
C201 H20A 0.9900
C201 H20B 0.9900
C202 H20C 0.9800
C202 H20D 0.9800
C202 H20E 0.9800
C203 C204 1.512(6)
C203 H20F 0.9900
C203 H20G 0.9900
C204 H20H 0.9800
C204 H20I 0.9800
C204 H20J 0.9800
C205 C206 1.515(8)
C205 H20K 0.9900
C205 H20L 0.9900
C206 H20M 0.9800
C206 H20N 0.9800
C206 H20O 0.9800
C207 C208 1.506(6)
C207 H20P 0.9900
C207 H20Q 0.9900
C208 C213 1.389(6)
C208 C209 1.399(6)
C209 C210 1.381(6)
C209 H209 0.9500
C210 C211 1.383(6)
C210 H210 0.9500
C211 C212 1.381(7)
C211 H211 0.9500
C212 C213 1.388(6)
C212 H212 0.9500
C213 H213 0.9500
C301 Cl2 1.735(6)
C301 Cl1 1.759(6)
C301 H30A 0.9900
C301 H30B 0.9900

loop_
_geom_torsion_atom_site_label_1
_geom_torsion_atom_site_label_2
_geom_torsion_atom_site_label_3
_geom_torsion_atom_site_label_4
_geom_torsion
C5 Co2 C1 Co1 54.8(5)
C4 Co2 C1 Co1 -175.87(17)
C6 Co2 C1 Co1 -74.59(18)
Co5 Co2 C1 Co1 -79.90(14)
Pd81 Co2 C1 Co1 61.53(19)
Co3 Co2 C1 Co1 -165.6(2)
Pd1 Co2 C1 Co1 110.16(19)
Pd8 Co2 C1 Co1 50.75(11)
C5 Co2 C1 Co3 -139.6(4)
C4 Co2 C1 Co3 -10.25(18)
C6 Co2 C1 Co3 91.02(16)
Co5 Co2 C1 Co3 85.71(14)
Pd81 Co2 C1 Co3 -132.86(18)
Co1 Co2 C1 Co3 165.6(2)
Pd1 Co2 C1 Co3 -84.22(14)
Pd8 Co2 C1 Co3 -143.63(12)
C5 Co2 C1 Co4 157.8(10)
C4 Co2 C1 Co4 -72.8(11)
C6 Co2 C1 Co4 28.5(12)
Co5 Co2 C1 Co4 23.2(10)
Pd81 Co2 C1 Co4 164.6(11)
Co3 Co2 C1 Co4 -62.5(11)
Co1 Co2 C1 Co4 103.1(12)
Pd1 Co2 C1 Co4 -146.8(12)
Pd8 Co2 C1 Co4 153.8(11)
C5 Co2 C1 Co5 134.7(4)
C4 Co2 C1 Co5 -95.97(17)
C6 Co2 C1 Co5 5.31(18)
Pd81 Co2 C1 Co5 141.43(18)
Co3 Co2 C1 Co5 -85.71(14)
Co1 Co2 C1 Co5 79.90(14)
Pd1 Co2 C1 Co5 -169.9(2)
Pd8 Co2 C1 Co5 130.65(11)
C5 Co2 C1 Pd1 -55.4(5)
C4 Co2 C1 Pd1 73.97(18)
C6 Co2 C1 Pd1 175.25(15)
Co5 Co2 C1 Pd1 169.9(2)
Pd81 Co2 C1 Pd1 -48.63(19)
Co3 Co2 C1 Pd1 84.22(14)
Co1 Co2 C1 Pd1 -110.16(19)
Pd8 Co2 C1 Pd1 -59.41(10)
C20 Co6 C2 Co7 48.8(5)
C21 Co6 C2 Co7 -77.34(18)
C19 Co6 C2 Co7 -179.12(16)
Co10 Co6 C2 Co7 -80.63(14)
Co9 Co6 C2 Co7 -166.4(2)
Pd2 Co6 C2 Co7 111.03(17)
Pd91 Co6 C2 Co7 57.8(3)
Pd9 Co6 C2 Co7 53.05(11)
C20 Co6 C2 Co9 -144.8(4)
C21 Co6 C2 Co9 89.02(17)
C19 Co6 C2 Co9 -12.76(18)
Co10 Co6 C2 Co9 85.73(13)
Pd2 Co6 C2 Co9 -82.61(13)
Co7 Co6 C2 Co9 166.4(2)
Pd91 Co6 C2 Co9 -135.8(3)
Pd9 Co6 C2 Co9 -140.59(12)
C20 Co6 C2 Co8 140.2(7)
C21 Co6 C2 Co8 14.0(9)
C19 Co6 C2 Co8 -87.8(8)
Co10 Co6 C2 Co8 10.7(7)
Co9 Co6 C2 Co8 -75.0(8)
Pd2 Co6 C2 Co8 -157.6(9)
Co7 Co6 C2 Co8 91.4(8)
Pd91 Co6 C2 Co8 149.2(9)
Pd9 Co6 C2 Co8 144.4(8)
C20 Co6 C2 Co10 129.4(4)
C21 Co6 C2 Co10 3.29(18)
C19 Co6 C2 Co10 -98.49(16)
Co9 Co6 C2 Co10 -85.73(13)
Pd2 Co6 C2 Co10 -168.34(19)
Co7 Co6 C2 Co10 80.63(14)
Pd91 Co6 C2 Co10 138.5(3)
Pd9 Co6 C2 Co10 133.68(11)
C20 Co6 C2 Pd2 -62.2(4)
C21 Co6 C2 Pd2 171.63(15)
C19 Co6 C2 Pd2 69.86(17)
Co10 Co6 C2 Pd2 168.34(19)
Co9 Co6 C2 Pd2 82.61(13)
Co7 Co6 C2 Pd2 -111.03(17)
Pd91 Co6 C2 Pd2 -53.2(3)
Pd9 Co6 C2 Pd2 -57.98(9)
C25 Co7 C2 Co6 -172.0(2)
C24 Co7 C2 Co6 -18.8(2)
C22 Co7 C2 Co6 83.30(17)
Co10 Co7 C2 Co6 81.40(14)
Pd5 Co7 C2 Co6 -135.94(14)
Pd9 Co7 C2 Co6 -57.32(11)
Co8 Co7 C2 Co6 164.1(2)
Pd61 Co7 C2 Co6 -93.67(16)
Pd91 Co7 C2 Co6 -53.7(3)
C25 Co7 C2 Co9 123.2(8)
C24 Co7 C2 Co9 -83.5(9)
C22 Co7 C2 Co9 18.6(9)
Co10 Co7 C2 Co9 16.7(8)
Pd5 Co7 C2 Co9 159.3(9)
Pd9 Co7 C2 Co9 -122.0(9)
Co6 Co7 C2 Co9 -64.7(8)
Co8 Co7 C2 Co9 99.4(9)
Pd61 Co7 C2 Co9 -158.4(9)
Pd91 Co7 C2 Co9 -118.4(9)
C25 Co7 C2 Co8 23.9(3)
C24 Co7 C2 Co8 177.08(16)
C22 Co7 C2 Co8 -80.79(17)
Co10 Co7 C2 Co8 -82.69(14)
Pd5 Co7 C2 Co8 59.97(10)
Pd9 Co7 C2 Co8 138.59(12)
Co6 Co7 C2 Co8 -164.1(2)
Pd61 Co7 C2 Co8 102.24(16)
Pd91 Co7 C2 Co8 142.2(3)
C25 Co7 C2 Co10 106.6(3)
C24 Co7 C2 Co10 -100.23(18)
C22 Co7 C2 Co10 1.90(17)
Pd5 Co7 C2 Co10 142.66(12)
Pd9 Co7 C2 Co10 -138.72(10)
Co6 Co7 C2 Co10 -81.40(14)
Co8 Co7 C2 Co10 82.69(14)
Pd61 Co7 C2 Co10 -175.07(14)
Pd91 Co7 C2 Co10 -135.1(3)
C25 Co7 C2 Pd2 -87.0(3)
C24 Co7 C2 Pd2 66.3(2)
C22 Co7 C2 Pd2 168.39(19)
Co10 Co7 C2 Pd2 166.5(2)
Pd5 Co7 C2 Pd2 -50.85(14)
Pd9 Co7 C2 Pd2 27.76(15)
Co6 Co7 C2 Pd2 85.09(19)
Co8 Co7 C2 Pd2 -110.8(2)
Pd61 Co7 C2 Pd2 -8.58(19)
Pd91 Co7 C2 Pd2 31.4(3)
C37 Co11 C3 Co12 -10.8(4)
C36 Co11 C3 Co12 -168.49(18)
C34 Co11 C3 Co12 90.83(19)
Co15 Co11 C3 Co12 80.97(15)
Pd4 Co11 C3 Co12 -138.54(15)
Pd7 Co11 C3 Co12 -50.49(12)
Co14 Co11 C3 Co12 164.0(3)
Pd51 Co11 C3 Co12 -101.01(16)
C37 Co11 C3 Co13 -100.6(10)
C36 Co11 C3 Co13 101.8(10)
C34 Co11 C3 Co13 1.1(10)
Co15 Co11 C3 Co13 -8.8(9)
Pd4 Co11 C3 Co13 131.7(10)
Co12 Co11 C3 Co13 -89.8(10)
Pd7 Co11 C3 Co13 -140.2(10)
Co14 Co11 C3 Co13 74.2(9)
Pd51 Co11 C3 Co13 169.2(10)
C37 Co11 C3 Co14 -174.8(3)
C36 Co11 C3 Co14 27.5(3)
C34 Co11 C3 Co14 -73.1(2)
Co15 Co11 C3 Co14 -83.01(16)
Pd4 Co11 C3 Co14 57.48(12)
Co12 Co11 C3 Co14 -164.0(3)
Pd7 Co11 C3 Co14 145.54(14)
Pd51 Co11 C3 Co14 95.02(17)
C37 Co11 C3 Co15 -91.8(3)
C36 Co11 C3 Co15 110.5(2)
C34 Co11 C3 Co15 9.86(18)
Pd4 Co11 C3 Co15 140.49(13)
Co12 Co11 C3 Co15 -80.97(15)
Pd7 Co11 C3 Co15 -131.45(11)
Co14 Co11 C3 Co15 83.01(16)
Pd51 Co11 C3 Co15 178.03(14)
C37 Co11 C3 Pd3 75.0(4)
C36 Co11 C3 Pd3 -82.7(3)
C34 Co11 C3 Pd3 176.7(2)
Co15 Co11 C3 Pd3 166.8(3)
Pd4 Co11 C3 Pd3 -52.72(15)
Co12 Co11 C3 Pd3 85.8(2)
Pd7 Co11 C3 Pd3 35.34(16)
Co14 Co11 C3 Pd3 -110.2(2)
Pd51 Co11 C3 Pd3 -15.2(2)
C1 Co2 C5 Pd81 7.5(5)
C4 Co2 C5 Pd81 -122.4(2)
C6 Co2 C5 Pd81 137.7(2)
Co5 Co2 C5 Pd81 122.1(2)
Co3 Co2 C5 Pd81 -112.0(3)
Co1 Co2 C5 Pd81 48.8(2)
Pd1 Co2 C5 Pd81 -35.8(2)
C15 Co1 C7 O7 -69.7(8)
C1 Co1 C7 O7 127.8(7)
C8 Co1 C7 O7 24.1(8)
Co5 Co1 C7 O7 71.4(8)
Pd6 Co1 C7 O7 -136.9(7)
Pd8 Co1 C7 O7 -176.1(8)
Co4 Co1 C7 O7 137.5(6)
Co2 Co1 C7 O7 117.3(8)
Pd41 Co1 C7 O7 -141.7(8)
C15 Co1 C7 Pd8 106.32(18)
C1 Co1 C7 Pd8 -56.1(2)
C8 Co1 C7 Pd8 -159.82(16)
Co5 Co1 C7 Pd8 -112.56(10)
Pd6 Co1 C7 Pd8 39.16(17)
Co4 Co1 C7 Pd8 -46.5(6)
Co2 Co1 C7 Pd8 -66.64(10)
C15 Co1 C7 Pd81 123.2(2)
C1 Co1 C7 Pd81 -39.2(3)
C8 Co1 C7 Pd81 -142.9(2)
Co5 Co1 C7 Pd81 -95.67(18)
Co4 Co1 C7 Pd81 -29.6(6)
Co2 Co1 C7 Pd81 -49.75(16)
Pd41 Co1 C7 Pd81 51.3(2)
C13 Co4 C11 O11 82(2)
C14 Co4 C11 O11 -18(2)
C1 Co4 C11 O11 -155(2)
Pd91 Co4 C11 O11 50(2)
Pd9 Co4 C11 O11 36(2)
Co5 Co4 C11 O11 -165(2)
Pd6 Co4 C11 O11 -63(2)
Co1 Co4 C11 O11 -114(2)
Co3 Co4 C11 O11 157(2)
Pd61 Co4 C11 O11 -28(2)
Pd1 Co4 C11 O11 -151.8(19)
C11 Co4 C13 O13 1.3(13)
C14 Co4 C13 O13 97.8(13)
C1 Co4 C13 O13 -118.9(12)
Pd91 Co4 C13 O13 161.2(14)
Pd9 Co4 C13 O13 153.3(13)
Co5 Co4 C13 O13 -66.9(13)
Pd6 Co4 C13 O13 147.4(12)
Co1 Co4 C13 O13 -118.8(11)
Co3 Co4 C13 O13 -108.1(13)
Pd61 Co4 C13 O13 143.7(13)
Pd1 Co4 C13 O13 -156.9(13)
C11 Co4 C13 Pd91 -159.9(3)
C14 Co4 C13 Pd91 -63.4(3)
C1 Co4 C13 Pd91 79.9(3)
Co5 Co4 C13 Pd91 131.9(3)
Co1 Co4 C13 Pd91 80.0(5)
Co3 Co4 C13 Pd91 90.7(3)
Pd61 Co4 C13 Pd91 -17.5(3)
Pd1 Co4 C13 Pd91 41.9(3)
C11 Co4 C13 Pd9 -152.08(16)
C14 Co4 C13 Pd9 -55.51(17)
C1 Co4 C13 Pd9 87.76(17)
Co5 Co4 C13 Pd9 139.76(6)
Pd6 Co4 C13 Pd9 -5.91(18)
Co1 Co4 C13 Pd9 87.9(4)
Co3 Co4 C13 Pd9 98.53(10)
Pd1 Co4 C13 Pd9 49.76(10)
C11 Co4 C14 O14 31.8(8)
C13 Co4 C14 O14 -67.8(8)
C1 Co4 C14 O14 156.5(7)
Pd91 Co4 C14 O14 -118.0(9)
Pd9 Co4 C14 O14 -119.1(9)
Co5 Co4 C14 O14 88.5(9)
Pd6 Co4 C14 O14 164.5(9)
Co1 Co4 C14 O14 123.6(8)
Co3 Co4 C14 O14 -137.6(7)
Pd61 Co4 C14 O14 -158.1(10)
Pd1 Co4 C14 O14 -167.8(8)
C11 Co4 C14 Pd61 -170.1(3)
C13 Co4 C14 Pd61 90.3(3)
C1 Co4 C14 Pd61 -45.4(3)
Pd91 Co4 C14 Pd61 40.1(4)
Co5 Co4 C14 Pd61 -113.4(2)
Co1 Co4 C14 Pd61 -78.3(2)
Co3 Co4 C14 Pd61 20.5(5)
Pd1 Co4 C14 Pd61 -9.7(2)
C11 Co4 C14 Pd6 -132.72(18)
C13 Co4 C14 Pd6 127.69(17)
C1 Co4 C14 Pd6 -8.0(3)
Pd9 Co4 C14 Pd6 76.39(11)
Co5 Co4 C14 Pd6 -76.0(2)
Co1 Co4 C14 Pd6 -40.92(12)
Co3 Co4 C14 Pd6 57.9(4)
Pd1 Co4 C14 Pd6 27.71(14)
C11 Co4 C14 Pd9 150.88(16)
C13 Co4 C14 Pd9 51.30(16)
C1 Co4 C14 Pd9 -84.4(2)
Co5 Co4 C14 Pd9 -152.43(14)
Pd6 Co4 C14 Pd9 -76.39(11)
Co1 Co4 C14 Pd9 -117.31(6)
Co3 Co4 C14 Pd9 -18.5(3)
Pd1 Co4 C14 Pd9 -48.68(9)
C7 Co1 C15 Pd6 -120.15(15)
C1 Co1 C15 Pd6 35.2(3)
C8 Co1 C15 Pd6 146.00(15)
Co5 Co1 C15 Pd6 111.60(13)
Pd8 Co1 C15 Pd6 -68.59(9)
Co4 Co1 C15 Pd6 52.87(8)
Co2 Co1 C15 Pd6 -78.0(8)
C18 Co9 C16 Pd71 -120.7(3)
C2 Co9 C16 Pd71 40.9(4)
C19 Co9 C16 Pd71 137.9(3)
Co6 Co9 C16 Pd71 109.3(3)
Pd2 Co9 C16 Pd71 57.2(2)
Co8 Co9 C16 Pd71 -13.4(3)
C27 Co8 C17 O17 -14.4(7)
C26 Co8 C17 O17 84.7(7)
C2 Co8 C17 O17 -129.0(6)
Co10 Co8 C17 O17 -70.1(7)
Pd5 Co8 C17 O17 142.1(6)
Pd7 Co8 C17 O17 171.5(7)
Co7 Co8 C17 O17 -146.6(4)
Pd71 Co8 C17 O17 -174.1(8)
Co9 Co8 C17 O17 -114.6(7)
Pd51 Co8 C17 O17 141.7(6)
C27 Co8 C17 Pd71 159.7(3)
C26 Co8 C17 Pd71 -101.1(3)
C2 Co8 C17 Pd71 45.1(3)
Co10 Co8 C17 Pd71 104.1(3)
Co7 Co8 C17 Pd71 27.6(7)
Co9 Co8 C17 Pd71 59.5(3)
Pd51 Co8 C17 Pd71 -44.2(3)
C27 Co8 C17 Pd7 174.07(17)
C26 Co8 C17 Pd7 -86.76(17)
C2 Co8 C17 Pd7 59.5(2)
Co10 Co8 C17 Pd7 118.43(10)
Pd5 Co8 C17 Pd7 -29.42(16)
Co7 Co8 C17 Pd7 41.9(6)
Co9 Co8 C17 Pd7 73.90(10)
C20 Co6 C21 O21 12.6(6)
C2 Co6 C21 O21 171.7(6)
C19 Co6 C21 O21 -87.4(6)
Co10 Co6 C21 O21 174.9(7)
Co9 Co6 C21 O21 -139.0(6)
Pd2 Co6 C21 O21 -174.4(4)
Co7 Co6 C21 O21 128.2(6)
Pd91 Co6 C21 O21 73.2(7)
Pd9 Co6 C21 O21 81.9(7)
C20 Co6 C21 Co10 -162.25(16)
C2 Co6 C21 Co10 -3.16(17)
C19 Co6 C21 Co10 97.67(16)
Co9 Co6 C21 Co10 46.06(11)
Pd2 Co6 C21 Co10 10.8(3)
Co7 Co6 C21 Co10 -46.74(10)
Pd91 Co6 C21 Co10 -101.7(3)
Pd9 Co6 C21 Co10 -93.02(15)
C25 Co7 C24 O24 -68.5(8)
C2 Co7 C24 O24 129.1(7)
C22 Co7 C24 O24 24.4(8)
Co10 Co7 C24 O24 71.1(8)
Pd5 Co7 C24 O24 -142.6(7)
Pd9 Co7 C24 O24 -177.4(9)
Co6 Co7 C24 O24 115.5(8)
Co8 Co7 C24 O24 137.1(6)
Pd61 Co7 C24 O24 -146.7(8)
Pd91 Co7 C24 O24 175.7(9)
C25 Co7 C24 Pd9 108.90(17)
C2 Co7 C24 Pd9 -53.6(2)
C22 Co7 C24 Pd9 -158.24(15)
Co10 Co7 C24 Pd9 -111.56(10)
Pd5 Co7 C24 Pd9 34.83(17)
Co6 Co7 C24 Pd9 -67.09(10)
Co8 Co7 C24 Pd9 -45.5(6)
C25 Co7 C24 Pd91 115.8(3)
C2 Co7 C24 Pd91 -46.7(4)
C22 Co7 C24 Pd91 -151.4(3)
Co10 Co7 C24 Pd91 -104.7(3)
Co6 Co7 C24 Pd91 -60.2(3)
Co8 Co7 C24 Pd91 -38.7(6)
Pd61 Co7 C24 Pd91 37.6(3)
C27 Co8 C26 O26 27.1(12)
C17 Co8 C26 O26 -64.7(12)
C2 Co8 C26 O26 152.9(11)
Co10 Co8 C26 O26 84.1(12)
Pd5 Co8 C26 O26 179(100)
Pd7 Co8 C26 O26 -115.3(12)
Co7 Co8 C26 O26 126.1(12)
Pd71 Co8 C26 O26 -113.7(12)
Co9 Co8 C26 O26 -144.9(9)
Pd51 Co8 C26 O26 -158.3(12)
C27 Co8 C26 Pd5 -152.20(15)
C17 Co8 C26 Pd5 116.01(15)
C2 Co8 C26 Pd5 -26.4(2)
Co10 Co8 C26 Pd5 -95.25(16)
Pd7 Co8 C26 Pd5 65.39(9)
Co7 Co8 C26 Pd5 -53.23(9)
Co9 Co8 C26 Pd5 35.8(4)
C27 Co8 C26 Pd51 -174.6(2)
C17 Co8 C26 Pd51 93.6(2)
C2 Co8 C26 Pd51 -48.8(3)
Co10 Co8 C26 Pd51 -117.6(2)
Co7 Co8 C26 Pd51 -75.60(19)
Pd71 Co8 C26 Pd51 44.6(3)
Co9 Co8 C26 Pd51 13.4(5)
C26 Co8 C27 O27 -46.0(9)
C17 Co8 C27 O27 50.8(9)
C2 Co8 C27 O27 175.8(9)
Co10 Co8 C27 O27 176.5(10)
Pd5 Co8 C27 O27 -89.9(9)
Pd7 Co8 C27 O27 58.1(10)
Co7 Co8 C27 O27 -139.6(9)
Pd71 Co8 C27 O27 72.6(10)
Co9 Co8 C27 O27 131.3(9)
Pd51 Co8 C27 O27 -56.8(11)
C26 Co8 C27 Co10 137.48(14)
C17 Co8 C27 Co10 -125.78(14)
C2 Co8 C27 Co10 -0.76(17)
Pd5 Co8 C27 Co10 93.5(2)
Pd7 Co8 C27 Co10 -118.47(16)
Co7 Co8 C27 Co10 43.90(9)
Pd71 Co8 C27 Co10 -104.0(3)
Co9 Co8 C27 Co10 -45.20(9)
Pd51 Co8 C27 Co10 126.7(4)
C31 Co14 C30 O30 -2.9(14)
C3 Co14 C30 O30 144.1(13)
C29 Co14 C30 O30 -98.9(14)
Co13 Co14 C30 O30 -139.1(12)
Co15 Co14 C30 O30 56.2(16)
Pd4 Co14 C30 O30 133.8(14)
Pd8 Co14 C30 O30 -150.8(14)
Co11 Co14 C30 O30 102.5(14)
Pd81 Co14 C30 O30 -144.9(14)
C31 Co14 C30 Pd4 -136.70(18)
C3 Co14 C30 Pd4 10.3(3)
C29 Co14 C30 Pd4 127.33(16)
Co13 Co14 C30 Pd4 87.1(2)
Co15 Co14 C30 Pd4 -77.5(4)
Pd8 Co14 C30 Pd4 75.41(11)
Co11 Co14 C30 Pd4 -31.25(15)
C31 Co14 C30 Pd8 147.89(17)
C3 Co14 C30 Pd8 -65.1(3)
C29 Co14 C30 Pd8 51.92(18)
Co13 Co14 C30 Pd8 11.7(3)
Co15 Co14 C30 Pd8 -153.0(3)
Pd4 Co14 C30 Pd8 -75.41(11)
Co11 Co14 C30 Pd8 -106.67(9)
C31 Co14 C30 Pd41 -165.8(2)
C3 Co14 C30 Pd41 -18.8(4)
C29 Co14 C30 Pd41 98.2(2)
Co13 Co14 C30 Pd41 58.0(3)
Co15 Co14 C30 Pd41 -106.7(4)
Co11 Co14 C30 Pd41 -60.4(2)
Pd81 Co14 C30 Pd41 52.15(19)
C33 Co15 C34 O34 -0.4(6)
C3 Co15 C34 O34 -167.9(6)
C35 Co15 C34 O34 93.2(6)
Co11 Co15 C34 O34 -177.7(7)
Co12 Co15 C34 O34 142.9(6)
Co14 Co15 C34 O34 -120.2(6)
Co13 Co15 C34 O34 -152.9(5)
C33 Co15 C34 Co11 177.30(18)
C3 Co15 C34 Co11 9.82(18)
C35 Co15 C34 Co11 -89.08(18)
Co12 Co15 C34 Co11 -39.38(15)
Co14 Co15 C34 Co11 57.49(12)
Co13 Co15 C34 Co11 24.8(3)
C37 Co11 C36 O36 52.3(9)
C3 Co11 C36 O36 -140.1(8)
C34 Co11 C36 O36 -37.3(9)
Co15 Co11 C36 O36 -80.3(9)
Pd4 Co11 C36 O36 -177.7(10)
Co12 Co11 C36 O36 -166.8(6)
Pd7 Co11 C36 O36 120.6(9)
Co14 Co11 C36 O36 -121.2(9)
Pd51 Co11 C36 O36 137.3(9)
C37 Co11 C36 Pd4 -129.93(19)
C3 Co11 C36 Pd4 37.6(2)
C34 Co11 C36 Pd4 140.41(17)
Co15 Co11 C36 Pd4 97.46(14)
Co12 Co11 C36 Pd4 11.0(6)
Pd7 Co11 C36 Pd4 -61.66(16)
Co14 Co11 C36 Pd4 56.51(10)
C36 Co11 C37 O37 -69(3)
C3 Co11 C37 O37 130(3)
C34 Co11 C37 O37 26(3)
Co15 Co11 C37 O37 64(3)
Pd4 Co11 C37 O37 -116(3)
Co12 Co11 C37 O37 122(3)
Pd7 Co11 C37 O37 173(3)
Pd51 Co11 C37 O37 -137(3)
C39 Co12 C38 O38 57.6(10)
C3 Co12 C38 O38 -152.3(9)
C35 Co12 C38 O38 -43.1(10)
Co15 Co12 C38 O38 -81.9(10)
Pd3 Co12 C38 O38 151.4(9)
Pd7 Co12 C38 O38 176.4(10)
Pd71 Co12 C38 O38 164.6(11)
Co11 Co12 C38 O38 -134.1(10)
C39 Co12 C38 Pd71 -107.0(3)
C3 Co12 C38 Pd71 43.1(4)
C35 Co12 C38 Pd71 152.3(3)
Co15 Co12 C38 Pd71 113.5(3)
Pd3 Co12 C38 Pd71 -13.2(3)
Co11 Co12 C38 Pd71 61.3(3)
C39 Co12 C38 Pd7 -118.87(17)
C3 Co12 C38 Pd7 31.3(3)
C35 Co12 C38 Pd7 140.49(16)
Co15 Co12 C38 Pd7 101.63(13)
Pd3 Co12 C38 Pd7 -25.05(15)
Co11 Co12 C38 Pd7 49.43(10)
C105 N1 C101 C102 -170.8(4)
C103 N1 C101 C102 -50.2(5)
C107 N1 C101 C102 67.7(5)
C105 N1 C103 C104 55.8(5)
C101 N1 C103 C104 -61.8(5)
C107 N1 C103 C104 177.1(4)
C103 N1 C105 C106 51.0(6)
C101 N1 C105 C106 172.2(4)
C107 N1 C105 C106 -66.7(5)
C105 N1 C107 C108 -57.6(5)
C103 N1 C107 C108 -178.4(4)
C101 N1 C107 C108 60.2(5)
N1 C107 C108 C109 -99.1(5)
N1 C107 C108 C113 86.4(6)
C113 C108 C109 C110 -0.5(8)
C107 C108 C109 C110 -175.1(5)
C108 C109 C110 C111 -0.6(9)
C109 C110 C111 C112 1.3(9)
C110 C111 C112 C113 -0.7(9)
C111 C112 C113 C108 -0.5(9)
C109 C108 C113 C112 1.1(8)
C107 C108 C113 C112 175.7(5)
C205 N2 C201 C202 170.7(4)
C203 N2 C201 C202 50.1(5)
C207 N2 C201 C202 -67.7(5)
C205 N2 C203 C204 -60.0(6)
C207 N2 C203 C204 178.7(4)
C201 N2 C203 C204 58.4(6)
C203 N2 C205 C206 -56.7(5)
C207 N2 C205 C206 61.6(5)
C201 N2 C205 C206 -177.2(4)
C205 N2 C207 C208 62.6(5)
C203 N2 C207 C208 -176.6(4)
C201 N2 C207 C208 -56.4(5)
N2 C207 C208 C213 99.7(4)
N2 C207 C208 C209 -82.3(5)
C213 C208 C209 C210 -1.6(6)
C207 C208 C209 C210 -179.7(4)
C208 C209 C210 C211 -0.1(6)
C209 C210 C211 C212 1.7(7)
C210 C211 C212 C213 -1.6(7)
C211 C212 C213 C208 -0.1(7)
C209 C208 C213 C212 1.7(6)
C207 C208 C213 C212 179.8(4)
